data_7227829
loop_
_publ_author_name
'Jassal, Amanpreet Kaur'
'Rana, Love Karan'
'Hundal, Geeta'

_publ_section_title
;
 Structure directing role of amines and water molecules in the
 self-assembly of polyoxomolybdates
;
_journal_issue 15
_journal_name_full CrystEngComm
_journal_page_first 2021
_journal_paper_doi 10.1039/C6CE02640K
_journal_volume 19
_journal_year 2017
_chemical_formula_moiety 'Mo7 O24, 2(C6 H9 N2), C6 H8 N2, 11.5(O)'
_chemical_formula_sum 'C18 H53 Mo7 N6 O35.5'
_chemical_formula_weight 1593.24
_space_group_IT_number 29
_symmetry_cell_setting orthorhombic
_symmetry_space_group_name_Hall 'P 2c -2ac'
_symmetry_space_group_name_H-M 'P c a 21'
_atom_sites_solution_hydrogens geom
_atom_sites_solution_primary direct
_atom_sites_solution_secondary difmap
_audit_creation_method SHELXL-97
_audit_update_record
;
2016-08-19 deposited with the CCDC.
2017-03-09 downloaded from the CCDC.
;
_cell_angle_alpha 90.00
_cell_angle_beta 90.00
_cell_angle_gamma 90.00
_cell_formula_units_Z 8
_cell_length_a 27.5920(9)
_cell_length_b 20.7940(6)
_cell_length_c 16.1200(5)
_cell_measurement_reflns_used 9371
_cell_measurement_temperature 100(2)
_cell_measurement_theta_max 30.15
_cell_measurement_theta_min 2.53
_cell_volume 9248.8(5)
_computing_cell_refinement 'Bruker SAINT'
_computing_data_collection 'Bruker APEX2'
_computing_data_reduction 'Bruker SAINT'
_computing_molecular_graphics 'Bruker SHELXTL'
_computing_publication_material 'Bruker SHELXTL'
_computing_structure_refinement 'SHELXL-97 (Sheldrick, 2008)'
_computing_structure_solution 'SHELXS-97 (Sheldrick, 2008)'
_diffrn_ambient_temperature 100(2)
_diffrn_measured_fraction_theta_full 0.994
_diffrn_measured_fraction_theta_max 0.994
_diffrn_measurement_device_type 'Bruker APEX-II CCD'
_diffrn_measurement_method '\f and \w scans'
_diffrn_radiation_monochromator graphite
_diffrn_radiation_source 'fine-focus sealed tube'
_diffrn_radiation_type MoK\a
_diffrn_radiation_wavelength 0.71073
_diffrn_reflns_av_R_equivalents 0.0440
_diffrn_reflns_av_sigmaI/netI 0.0572
_diffrn_reflns_limit_h_max 35
_diffrn_reflns_limit_h_min -39
_diffrn_reflns_limit_k_max 29
_diffrn_reflns_limit_k_min -18
_diffrn_reflns_limit_l_max 22
_diffrn_reflns_limit_l_min -22
_diffrn_reflns_number 60577
_diffrn_reflns_theta_full 30.20
_diffrn_reflns_theta_max 30.20
_diffrn_reflns_theta_min 1.48
_exptl_absorpt_coefficient_mu 1.947
_exptl_absorpt_correction_T_max 0.7460
_exptl_absorpt_correction_T_min 0.5895
_exptl_absorpt_correction_type multi-scan
_exptl_absorpt_process_details 'SADABS-2008/1 - Bruker AXS area detector scaling and absorption correction'
_exptl_crystal_colour Colorless
_exptl_crystal_density_diffrn 2.288
_exptl_crystal_density_method 'not measured'
_exptl_crystal_description Rectangular
_exptl_crystal_F_000 6248
_exptl_crystal_size_max 0.11
_exptl_crystal_size_mid 0.09
_exptl_crystal_size_min 0.06
_refine_diff_density_max 2.010
_refine_diff_density_min -1.338
_refine_diff_density_rms 0.185
_refine_ls_abs_structure_details 'Flack H D (1983), Acta Cryst. A39, 876-881'
_refine_ls_abs_structure_Flack 0.18(4)
_refine_ls_extinction_method none
_refine_ls_goodness_of_fit_ref 1.055
_refine_ls_hydrogen_treatment none
_refine_ls_matrix_type full
_refine_ls_number_parameters 1180
_refine_ls_number_reflns 24452
_refine_ls_number_restraints 1
_refine_ls_restrained_S_all 1.055
_refine_ls_R_factor_all 0.0510
_refine_ls_R_factor_gt 0.0434
_refine_ls_shift/su_max 0.030
_refine_ls_shift/su_mean 0.007
_refine_ls_structure_factor_coef Fsqd
_refine_ls_weighting_details 'calc w=1/[\s^2^(Fo^2^)+(0.0334P)^2^+44.6745P] where P=(Fo^2^+2Fc^2^)/3'
_refine_ls_weighting_scheme calc
_refine_ls_wR_factor_gt 0.1053
_refine_ls_wR_factor_ref 0.1100
_reflns_number_gt 21676
_reflns_number_total 24452
_reflns_threshold_expression >2sigma(I)
_cod_data_source_file c6ce02640k2.cif
_cod_data_source_block shelxl
_cod_depositor_comments
;
The following automatic conversions were performed:

'_symmetry_cell_setting' value 'Orthorhombic' changed to
'orthorhombic' according to
/home/data/users/saulius/crontab/automatic-downloads/rss-feeds/RSC/lib/dictionaries/cif_core.dic
dictionary named 'cif_core.dic' version 2.4.2 from 2011-04-26.

'_exptl_absorpt_correction_type' value 'Multi-scan' changed to
'multi-scan' according to
/home/data/users/saulius/crontab/automatic-downloads/rss-feeds/RSC/lib/dictionaries/cif_core.dic
dictionary named 'cif_core.dic' version 2.4.2 from 2011-04-26.

Automatic conversion script
Id: cif_fix_values 4973 2017-02-22 13:04:09Z antanas 

 Adding full bibliography for 7227825--7227830.cif.

2017-11-17
Z value and formula fixed to values more according to usual
chemical conventions.                 miguel
;
_cod_original_formula_moiety '2(Mo7 O24), 4(C6 H9 N2), 2(C6 H8 N2), 23(O)'
_cod_original_formula_sum 'C36 H106 Mo14 N12 O71'
_cod_original_formula_units_Z 4
_cod_original_formula_weight 3186.49
_cod_database_code 7227829

loop_
_symmetry_equiv_pos_as_xyz
'x, y, z'
'-x, -y, z+1/2'
'-x+1/2, y, z+1/2'
'x+1/2, -y, z'

loop_
_atom_site_label
_atom_site_type_symbol
_atom_site_fract_x
_atom_site_fract_y
_atom_site_fract_z
_atom_site_U_iso_or_equiv
_atom_site_adp_type
_atom_site_occupancy
_atom_site_symmetry_multiplicity
_atom_site_calc_flag
_atom_site_refinement_flags
C1 C 0.1395(3) 0.1089(3) 0.2486(4) 0.0157(13) Uani 1 1 d .
C2 C 0.0965(2) 0.1405(3) 0.2691(4) 0.0190(14) Uani 1 1 d .
H2 H 0.0667 0.1193 0.2582 0.023 Uiso 1 1 calc R
C3 C 0.0951(2) 0.1989(3) 0.3034(4) 0.0109(11) Uani 1 1 d .
H3 H 0.0651 0.2187 0.3168 0.013 Uiso 1 1 calc R
C4 C 0.1368(3) 0.2288(3) 0.3183(4) 0.0207(14) Uani 1 1 d .
H4 H 0.1360 0.2698 0.3443 0.025 Uiso 1 1 calc R
C5 C 0.1824(2) 0.2023(3) 0.2972(5) 0.0203(14) Uani 1 1 d .
H5 H 0.2111 0.2262 0.3073 0.024 Uiso 1 1 calc R
C6 C 0.1416(2) 0.0405(3) 0.2155(5) 0.0190(14) Uani 1 1 d .
H6A H 0.1698 0.0364 0.1780 0.023 Uiso 1 1 calc R
H6B H 0.1466 0.0106 0.2626 0.023 Uiso 1 1 calc R
C7 C 0.6741(2) 0.2025(3) 0.5364(5) 0.0129(13) Uani 1 1 d .
C8 C 0.6282(3) 0.2277(3) 0.5617(4) 0.0165(14) Uani 1 1 d .
H8 H 0.6280 0.2672 0.5915 0.020 Uiso 1 1 calc R
C9 C 0.5865(2) 0.2002(3) 0.5467(4) 0.0050(10) Uiso 1 1 d .
C10 C 0.5862(2) 0.1456(3) 0.5049(5) 0.0124(12) Uani 1 1 d .
H10 H 0.5559 0.1258 0.4934 0.015 Uiso 1 1 calc R
C11 C 0.6288(3) 0.1157(3) 0.4767(5) 0.0158(14) Uani 1 1 d .
H11 H 0.6270 0.0765 0.4466 0.019 Uiso 1 1 calc R
C12 C 0.7202(3) 0.2385(3) 0.5525(5) 0.0161(14) Uani 1 1 d .
H12A H 0.7408 0.2364 0.5023 0.019 Uiso 1 1 calc R
H12B H 0.7124 0.2842 0.5628 0.019 Uiso 1 1 calc R
C13 C 0.5772(3) 0.2916(3) 0.1566(4) 0.0136(13) Uani 1 1 d .
C14 C 0.6203(3) 0.2611(4) 0.1371(5) 0.0165(14) Uani 1 1 d .
H14 H 0.6191 0.2196 0.1125 0.020 Uiso 1 1 calc R
C15 C 0.6231(3) 0.3811(3) 0.2058(5) 0.0158(14) Uani 1 1 d .
H15 H 0.6252 0.4228 0.2295 0.019 Uiso 1 1 calc R
C16 C 0.6645(3) 0.3472(3) 0.1856(4) 0.0164(14) Uani 1 1 d .
H16 H 0.6950 0.3667 0.1961 0.020 Uiso 1 1 calc R
C17 C 0.6640(2) 0.2883(3) 0.1519(4) 0.0091(11) Uani 1 1 d .
H17 H 0.6932 0.2664 0.1389 0.011 Uiso 1 1 calc R
C18 C 0.5289(2) 0.2584(3) 0.1422(4) 0.0122(13) Uani 1 1 d .
H18A H 0.5346 0.2124 0.1294 0.015 Uiso 1 1 calc R
H18B H 0.5092 0.2607 0.1935 0.015 Uiso 1 1 calc R
C19 C 0.6718(2) 0.7846(3) 0.5325(4) 0.0114(12) Uani 1 1 d .
C20 C 0.6267(3) 0.7598(3) 0.5591(5) 0.0175(15) Uani 1 1 d .
H20 H 0.6266 0.7194 0.5866 0.021 Uiso 1 1 calc R
C21 C 0.5846(2) 0.7891(3) 0.5484(4) 0.0071(11) Uiso 1 1 d .
C22 C 0.5843(2) 0.8460(3) 0.5114(4) 0.0098(12) Uani 1 1 d .
H22 H 0.5541 0.8667 0.5028 0.012 Uiso 1 1 calc R
C23 C 0.6262(3) 0.8768(3) 0.4843(4) 0.0132(13) Uani 1 1 d .
H23 H 0.6243 0.9184 0.4602 0.016 Uiso 1 1 calc R
C24 C 0.7176(3) 0.7479(3) 0.5443(4) 0.0127(13) Uani 1 1 d .
H24A H 0.7098 0.7022 0.5548 0.015 Uiso 1 1 calc R
H24B H 0.7370 0.7501 0.4927 0.015 Uiso 1 1 calc R
C25 C 0.9212(3) 0.7092(3) 0.6468(4) 0.0127(13) Uani 1 1 d .
C26 C 0.8782(2) 0.7304(4) 0.6149(4) 0.0133(13) Uani 1 1 d .
H26 H 0.8779 0.7685 0.5824 0.016 Uiso 1 1 calc R
C27 C 0.8353(2) 0.6984(3) 0.6284(4) 0.0087(11) Uani 1 1 d .
H27 H 0.8056 0.7136 0.6058 0.010 Uiso 1 1 calc R
C28 C 0.8372(3) 0.6444(3) 0.6752(5) 0.0164(14) Uani 1 1 d .
H28 H 0.8078 0.6223 0.6862 0.020 Uiso 1 1 calc G
C29 C 0.8789(3) 0.6200(3) 0.7074(5) 0.0158(14) Uani 1 1 d .
H29 H 0.8785 0.5813 0.7387 0.019 Uiso 1 1 calc G
C30 C 0.9666(3) 0.7493(3) 0.6355(4) 0.0126(13) Uani 1 1 d .
H30A H 0.9572 0.7947 0.6262 0.015 Uiso 1 1 calc R
H30B H 0.9860 0.7475 0.6871 0.015 Uiso 1 1 calc R
C31 C 0.8912(3) 0.3975(4) -0.0632(5) 0.0249(17) Uani 1 1 d .
C32 C 0.9335(3) 0.3663(4) -0.0800(5) 0.0321(19) Uani 1 1 d .
H32 H 0.9635 0.3868 -0.0679 0.039 Uiso 1 1 calc R
C33 C 0.9335(3) 0.3039(4) -0.1153(5) 0.0324(19) Uani 1 1 d .
H33 H 0.9630 0.2827 -0.1283 0.039 Uiso 1 1 calc R
C34 C 0.8901(3) 0.2755(4) -0.1299(5) 0.034(2) Uani 1 1 d .
H34 H 0.8897 0.2334 -0.1528 0.040 Uiso 1 1 calc R
C35 C 0.8480(3) 0.3042(3) -0.1134(4) 0.0197(14) Uani 1 1 d .
H35 H 0.8183 0.2824 -0.1235 0.024 Uiso 1 1 calc R
C36 C 0.8917(3) 0.4646(4) -0.0314(5) 0.0264(16) Uani 1 1 d .
H36A H 0.9197 0.4697 0.0064 0.032 Uiso 1 1 calc R
H36B H 0.8965 0.4942 -0.0787 0.032 Uiso 1 1 calc R
N1 N 0.0972(2) 0.0211(3) 0.1699(4) 0.0150(11) Uani 1 1 d .
H1A H 0.1005 -0.0200 0.1515 0.022 Uiso 1 1 calc R
H1B H 0.0927 0.0478 0.1259 0.022 Uiso 1 1 calc R
H1C H 0.0712 0.0237 0.2044 0.022 Uiso 1 1 calc R
N2 N 0.1854(2) 0.1431(3) 0.2628(4) 0.0277(15) Uani 1 1 d .
N3 N 0.7480(3) 0.2128(3) 0.6245(4) 0.0254(15) Uani 1 1 d .
H3A H 0.7756 0.2363 0.6314 0.038 Uiso 1 1 calc R
H3B H 0.7559 0.1710 0.6150 0.038 Uiso 1 1 calc R
H3C H 0.7296 0.2156 0.6712 0.038 Uiso 1 1 calc R
N4 N 0.6734(3) 0.1436(4) 0.4931(5) 0.0283(16) Uani 1 1 d .
N5 N 0.5013(2) 0.2889(3) 0.0720(4) 0.0134(11) Uani 1 1 d .
H5A H 0.4726 0.2680 0.0648 0.020 Uiso 1 1 calc R
H5B H 0.5191 0.2864 0.0246 0.020 Uiso 1 1 calc R
H5C H 0.4954 0.3310 0.0841 0.020 Uiso 1 1 calc R
N6 N 0.5785(3) 0.3528(3) 0.1907(5) 0.0209(14) Uiso 1 1 d .
N7 N 0.7471(3) 0.7731(3) 0.6146(4) 0.0202(13) Uani 1 1 d .
H7A H 0.7747 0.7494 0.6196 0.030 Uiso 1 1 calc R
H7B H 0.7297 0.7703 0.6624 0.030 Uiso 1 1 calc R
H7C H 0.7550 0.8149 0.6048 0.030 Uiso 1 1 calc R
N8 N 0.6712(3) 0.8460(4) 0.4928(4) 0.0257(15) Uani 1 1 d .
N9 N 0.9970(2) 0.7271(3) 0.5647(4) 0.0153(12) Uani 1 1 d .
H9A H 1.0237 0.7526 0.5605 0.023 Uiso 1 1 calc R
H9B H 0.9796 0.7296 0.5169 0.023 Uiso 1 1 calc R
H9C H 1.0063 0.6857 0.5734 0.023 Uiso 1 1 calc R
N10 N 0.9223(2) 0.6531(3) 0.6935(5) 0.0217(14) Uani 1 1 d .
N11 N 0.8470(2) 0.4840(3) 0.0134(4) 0.0194(12) Uani 1 1 d .
H11A H 0.8500 0.5254 0.0309 0.029 Uiso 1 1 calc R
H11B H 0.8426 0.4578 0.0581 0.029 Uiso 1 1 calc R
H11C H 0.8211 0.4806 -0.0211 0.029 Uiso 1 1 calc R
N12 N 0.8479(3) 0.3638(4) -0.0826(5) 0.0379(18) Uani 1 1 d .
O1 O 0.8219(2) -0.0051(2) 0.4586(4) 0.0134(11) Uani 1 1 d .
O2 O 0.8314(2) 0.0072(2) 0.2936(4) 0.0167(11) Uani 1 1 d .
O1W O 0.1009(2) 0.0064(2) 0.6166(4) 0.0161(12) Uani 1 1 d .
O3 O 0.9369(2) -0.00203(19) 0.4638(3) 0.0098(10) Uani 1 1 d .
O2W O 0.9005(2) 0.7899(3) 0.2748(4) 0.0223(11) Uani 1 1 d .
O4 O 0.9318(2) 0.0090(2) 0.3003(3) 0.0129(10) Uani 1 1 d .
O3W O 0.8495(2) -0.3109(3) 0.4026(4) 0.0296(14) Uani 1 1 d .
O5 O 0.88077(17) -0.0854(2) 0.3863(3) 0.0119(9) Uani 1 1 d .
O4W O 0.7990(2) 0.3935(3) 0.4992(4) 0.0236(12) Uani 1 1 d .
O6 O 0.87606(16) 0.0793(2) 0.5645(3) 0.0108(9) Uani 1 1 d .
O5W O 0.9565(2) 0.0939(3) 0.1823(4) 0.0281(13) Uani 1 1 d .
O7 O 0.87828(16) 0.0871(2) 0.4071(3) 0.0104(9) Uani 1 1 d .
O6W O 0.8505(3) 0.2943(3) 0.4157(5) 0.0410(17) Uani 1 1 d .
O8 O 0.87935(18) -0.1008(2) 0.5405(3) 0.0136(10) Uani 1 1 d .
O7W O 0.7471(2) 0.2782(2) 0.3558(4) 0.0284(12) Uani 1 1 d .
O9 O 0.7798(2) -0.1036(3) 0.5577(3) 0.0197(11) Uani 1 1 d .
O8W O 1.0466(2) 0.1049(3) 0.7084(4) 0.0322(14) Uani 1 1 d .
O10 O 0.82306(18) -0.1893(2) 0.4552(3) 0.0193(11) Uani 1 1 d .
O9W O 0.95238(18) 0.3109(2) 0.4153(3) 0.0202(10) Uani 1 1 d .
O11 O 0.77834(17) -0.0895(2) 0.3817(3) 0.0158(10) Uani 1 1 d .
O10W O 0.94319(19) -0.3603(3) 0.4472(4) 0.0268(12) Uani 1 1 d .
O12 O 0.7334(2) 0.0061(3) 0.2832(4) 0.0237(13) Uani 1 1 d .
O11W O 0.9529(3) 0.5200(4) 0.5539(4) 0.0451(18) Uani 1 1 d .
O13 O 0.7103(2) -0.0078(2) 0.4486(4) 0.0194(12) Uani 1 1 d .
O12W O 0.7964(3) 0.1779(3) 0.2811(5) 0.0510(19) Uani 1 1 d .
O14 O 0.77675(18) 0.0803(3) 0.5786(3) 0.0162(10) Uani 1 1 d .
O13W O 0.99828(19) 0.2124(2) 0.3428(4) 0.0263(12) Uani 1 1 d .
O15 O 0.77530(17) 0.0862(2) 0.4024(3) 0.0113(9) Uani 1 1 d .
O14W O 0.8531(4) 0.1154(3) 0.7365(4) 0.061(3) Uani 1 1 d .
O16 O 0.82060(18) 0.1765(2) 0.4924(3) 0.0164(10) Uani 1 1 d .
O15W O 1.0506(3) -0.1533(4) 0.2795(4) 0.067(3) Uani 1 1 d .
O17 O 0.93004(18) 0.1806(2) 0.4911(3) 0.0168(10) Uani 1 1 d .
O16W O 0.6509(3) 0.5001(2) 0.0734(4) 0.0232(14) Uani 1 1 d .
O18 O 0.97369(18) 0.0883(2) 0.5871(3) 0.0156(10) Uani 1 1 d .
O17W O 0.8071(2) -0.1577(4) 0.2388(4) 0.047(2) Uani 1 1 d .
O19 O 0.98128(18) 0.0929(2) 0.4098(3) 0.0128(10) Uani 1 1 d .
O18W O 0.8995(3) 0.1818(3) 0.2748(5) 0.0433(18) Uani 1 1 d .
O20 O 1.0294(2) 0.0129(2) 0.2966(4) 0.0191(11) Uani 1 1 d .
O19W O 0.7955(3) -0.0192(4) 0.1314(4) 0.050(2) Uani 1 1 d .
O21 O 0.97551(19) -0.1049(2) 0.5609(3) 0.0158(10) Uani 1 1 d .
O20W O 0.7918(3) 0.5956(3) 0.4817(5) 0.0408(18) Uani 1 1 d .
O22 O 0.98443(17) -0.0849(2) 0.3858(3) 0.0121(9) Uani 1 1 d .
O21W O 0.6969(4) 0.6457(5) 0.4026(7) 0.096(3) Uiso 1 1 d .
O23 O 1.0484(2) 0.0012(2) 0.4636(4) 0.0149(12) Uani 1 1 d .
O22W O 0.9057(4) 0.6165(5) -0.0420(7) 0.087(3) Uiso 1 1 d .
O24 O 0.93591(17) -0.1890(2) 0.4486(3) 0.0164(10) Uani 1 1 d .
O23W O 0.7041(14) 0.151(2) 0.270(3) 0.49(2) Uiso 1 1 d .
O25 O 0.7037(2) 0.4921(2) 0.2202(4) 0.0139(11) Uani 1 1 d .
O26 O 0.7199(2) 0.4935(2) 0.3885(4) 0.0188(12) Uani 1 1 d .
O27 O 0.8141(2) 0.4891(2) 0.2220(3) 0.0092(9) Uani 1 1 d .
O28 O 0.8176(2) 0.4894(2) 0.3874(3) 0.0141(10) Uani 1 1 d .
O29 O 0.77708(19) 0.5874(2) 0.1112(3) 0.0185(11) Uani 1 1 d .
O30 O 0.76754(17) 0.5788(2) 0.2866(3) 0.0118(9) Uani 1 1 d .
O31 O 0.76583(17) 0.4018(2) 0.2867(3) 0.0136(10) Uani 1 1 d .
O32 O 0.77666(19) 0.3919(2) 0.1118(3) 0.0163(10) Uani 1 1 d .
O33 O 0.81711(18) 0.3044(2) 0.2190(3) 0.0171(10) Uani 1 1 d .
O34 O 0.86995(17) 0.4016(2) 0.2906(3) 0.0101(9) Uani 1 1 d .
O35 O 0.87204(17) 0.3985(2) 0.1357(3) 0.0122(9) Uani 1 1 d .
O36 O 0.92761(18) 0.3046(2) 0.2128(3) 0.0160(10) Uani 1 1 d .
O37 O 0.97171(18) 0.3960(2) 0.1177(3) 0.0140(10) Uani 1 1 d .
O38 O 0.9279(2) 0.4883(2) 0.2282(3) 0.0103(9) Uani 1 1 d .
O39 O 0.97327(18) 0.3983(2) 0.2945(3) 0.0118(9) Uani 1 1 d .
O40 O 1.0403(2) 0.4885(2) 0.2402(4) 0.0172(11) Uani 1 1 d .
O41 O 1.0163(2) 0.4825(3) 0.4063(4) 0.0201(11) Uani 1 1 d .
O42 O 0.97271(18) 0.5803(3) 0.1208(3) 0.0180(11) Uani 1 1 d .
O43 O 0.97355(18) 0.5761(2) 0.2984(3) 0.0163(10) Uani 1 1 d .
O44 O 0.92946(19) 0.6713(2) 0.2129(3) 0.0188(11) Uani 1 1 d .
O46 O 0.9178(2) 0.4879(2) 0.3962(3) 0.0149(10) Uani 1 1 d .
O47 O 0.87408(18) 0.5787(2) 0.1336(3) 0.0143(10) Uani 1 1 d .
O48 O 0.87088(18) 0.5750(2) 0.2889(3) 0.0113(9) Uani 1 1 d .
O49 O 0.81836(19) 0.6743(2) 0.2137(3) 0.0211(12) Uani 1 1 d .
Mo1 Mo 0.74842(3) 0.49097(3) 0.29262(4) 0.01013(11) Uani 1 1 d .
Mo2 Mo 0.87013(2) 0.48864(3) 0.32572(3) 0.00799(11) Uani 1 1 d .
Mo3 Mo 0.81417(2) 0.59373(3) 0.19634(4) 0.01194(11) Uani 1 1 d .
Mo4 Mo 0.93182(2) 0.58977(3) 0.20010(4) 0.01091(10) Uani 1 1 d .
Mo5 Mo 0.99202(2) 0.48765(3) 0.30768(4) 0.01068(11) Uani 1 1 d .
Mo6 Mo 0.93082(2) 0.38669(3) 0.19809(4) 0.00959(10) Uani 1 1 d .
Mo7 Mo 0.81299(2) 0.38582(3) 0.19830(4) 0.01031(10) Uani 1 1 d .
Mo8 Mo 0.75785(3) -0.00170(3) 0.38094(4) 0.01468(14) Uani 1 1 d .
Mo9 Mo 0.87991(3) 0.00335(3) 0.36167(4) 0.00907(12) Uani 1 1 d .
Mo10 Mo 0.935719(19) 0.09862(3) 0.50283(4) 0.00927(10) Uani 1 1 d .
Mo11 Mo 1.00167(2) 0.00578(2) 0.39256(4) 0.00897(11) Uani 1 1 d .
Mo12 Mo 0.81776(2) 0.09420(3) 0.49896(4) 0.01063(11) Uani 1 1 d .
Mo13 Mo 0.82055(2) -0.10843(3) 0.47726(4) 0.01241(11) Uani 1 1 d .
Mo14 Mo 0.93856(2) -0.10835(3) 0.47391(4) 0.01003(10) Uani 1 1 d .

loop_
_atom_site_aniso_label
_atom_site_aniso_U_11
_atom_site_aniso_U_22
_atom_site_aniso_U_33
_atom_site_aniso_U_23
_atom_site_aniso_U_13
_atom_site_aniso_U_12
C1 0.020(3) 0.016(3) 0.011(3) 0.001(2) 0.001(2) 0.000(2)
C2 0.013(3) 0.021(3) 0.023(3) 0.005(3) 0.004(2) 0.001(2)
C3 0.017(3) 0.004(2) 0.013(3) 0.002(2) 0.003(2) 0.004(2)
C4 0.034(4) 0.016(3) 0.013(3) 0.005(3) -0.001(3) 0.000(3)
C5 0.014(3) 0.023(4) 0.023(3) 0.004(3) -0.002(3) -0.006(3)
C6 0.007(3) 0.020(3) 0.030(4) -0.003(3) -0.001(2) 0.007(2)
C7 0.005(3) 0.012(3) 0.022(3) -0.003(3) 0.003(2) 0.005(2)
C8 0.024(4) 0.011(3) 0.015(3) -0.002(2) 0.000(3) 0.007(3)
C10 0.007(3) 0.013(3) 0.018(3) -0.003(3) -0.005(2) -0.003(2)
C11 0.013(3) 0.012(3) 0.022(3) -0.007(3) -0.001(3) -0.006(2)
C12 0.008(3) 0.013(3) 0.027(4) -0.005(3) 0.001(2) 0.000(2)
C13 0.016(4) 0.013(3) 0.011(3) -0.001(2) -0.001(2) -0.007(2)
C14 0.007(3) 0.023(4) 0.020(3) -0.010(3) 0.003(2) -0.005(2)
C15 0.018(4) 0.016(3) 0.013(3) -0.002(3) -0.001(3) 0.000(3)
C16 0.015(4) 0.023(4) 0.011(3) 0.004(3) 0.004(2) -0.005(3)
C17 0.001(2) 0.016(3) 0.010(3) -0.005(2) -0.0001(18) -0.0011(19)
C18 0.007(3) 0.012(3) 0.018(3) -0.001(2) 0.002(2) -0.004(2)
C19 0.007(3) 0.012(3) 0.015(3) -0.004(2) 0.002(2) 0.000(2)
C20 0.020(4) 0.011(3) 0.021(3) 0.003(3) -0.005(3) -0.005(3)
C22 0.007(3) 0.012(3) 0.010(3) 0.003(2) -0.001(2) -0.001(2)
C23 0.015(3) 0.012(3) 0.013(3) -0.001(2) -0.001(2) 0.002(2)
C24 0.013(3) 0.008(3) 0.017(3) 0.003(2) -0.004(2) 0.004(2)
C25 0.012(3) 0.016(3) 0.010(3) 0.000(2) 0.005(2) -0.004(2)
C26 0.003(3) 0.026(4) 0.011(3) 0.002(2) 0.003(2) 0.000(2)
C27 0.001(2) 0.010(3) 0.015(3) 0.004(2) -0.0010(18) -0.0008(19)
C28 0.015(4) 0.010(3) 0.024(4) -0.002(3) -0.001(3) -0.002(2)
C29 0.012(3) 0.013(3) 0.022(4) -0.002(3) 0.003(3) 0.004(2)
C30 0.009(3) 0.012(3) 0.016(3) -0.002(2) 0.000(2) -0.001(2)
C31 0.021(4) 0.037(4) 0.017(3) 0.006(3) 0.010(3) 0.007(3)
C32 0.030(4) 0.043(5) 0.023(4) 0.010(4) 0.000(3) 0.012(4)
C33 0.039(5) 0.042(5) 0.016(3) -0.001(3) 0.001(3) 0.020(4)
C34 0.053(6) 0.024(4) 0.024(4) 0.001(3) 0.004(4) 0.011(4)
C35 0.026(4) 0.018(3) 0.016(3) 0.003(3) 0.005(3) -0.007(3)
C36 0.018(3) 0.036(4) 0.025(4) 0.004(3) 0.006(3) 0.003(3)
N1 0.016(3) 0.015(3) 0.014(2) 0.004(2) -0.002(2) 0.003(2)
N2 0.022(3) 0.038(4) 0.022(3) 0.007(3) -0.004(2) -0.006(3)
N3 0.015(3) 0.042(4) 0.019(3) -0.008(3) 0.003(2) -0.006(3)
N4 0.026(4) 0.031(4) 0.028(4) -0.008(3) -0.002(3) -0.001(3)
N5 0.006(2) 0.018(3) 0.017(3) -0.006(2) -0.0006(19) -0.002(2)
N7 0.018(3) 0.024(3) 0.019(3) -0.007(3) -0.002(2) 0.002(3)
N8 0.031(4) 0.036(4) 0.010(3) -0.001(3) -0.003(2) 0.000(3)
N9 0.005(3) 0.025(3) 0.016(3) 0.006(2) 0.002(2) -0.003(2)
N10 0.014(3) 0.021(3) 0.030(3) -0.003(3) -0.001(3) 0.001(2)
N11 0.014(3) 0.034(3) 0.010(3) -0.004(3) -0.004(2) 0.002(3)
N12 0.045(4) 0.042(4) 0.027(4) 0.005(3) 0.007(3) 0.004(3)
O1 0.011(3) 0.021(3) 0.008(2) -0.0063(17) 0.0008(19) -0.0001(17)
O2 0.015(3) 0.025(3) 0.010(2) -0.007(2) -0.002(2) 0.0015(18)
O1W 0.018(3) 0.015(2) 0.015(3) -0.0033(18) -0.004(2) -0.0004(18)
O3 0.011(3) 0.011(2) 0.007(2) -0.0010(16) 0.0037(19) 0.0012(15)
O2W 0.024(3) 0.022(3) 0.021(3) -0.005(2) 0.002(2) -0.006(2)
O4 0.011(3) 0.018(2) 0.010(2) -0.0021(18) 0.0032(19) -0.0041(18)
O3W 0.035(3) 0.027(3) 0.026(3) -0.005(2) 0.012(2) -0.010(2)
O5 0.009(2) 0.018(2) 0.009(2) -0.0029(19) 0.0008(16) -0.0019(16)
O4W 0.021(3) 0.026(3) 0.024(3) 0.011(2) 0.005(2) 0.005(2)
O6 0.007(2) 0.015(2) 0.010(2) 0.0021(18) -0.0012(15) -0.0001(16)
O5W 0.039(3) 0.027(3) 0.019(3) 0.003(2) 0.012(2) -0.006(2)
O7 0.007(2) 0.015(2) 0.009(2) 0.0024(17) 0.0024(16) 0.0018(16)
O6W 0.036(4) 0.051(4) 0.036(4) 0.002(3) 0.010(3) 0.008(3)
O8 0.016(2) 0.016(2) 0.008(2) -0.0019(18) 0.0013(17) -0.0036(18)
O7W 0.037(3) 0.017(2) 0.030(3) 0.002(2) 0.005(2) 0.008(2)
O9 0.018(3) 0.028(3) 0.013(2) -0.002(2) 0.0027(18) -0.008(2)
O8W 0.033(3) 0.036(3) 0.028(3) 0.002(3) -0.008(2) 0.001(3)
O10 0.015(2) 0.018(2) 0.025(3) -0.004(2) -0.0007(19) -0.0068(19)
O9W 0.027(3) 0.015(2) 0.019(2) 0.000(2) 0.003(2) 0.0023(19)
O11 0.007(2) 0.027(3) 0.014(2) -0.006(2) -0.0015(17) -0.0001(18)
O10W 0.022(3) 0.025(3) 0.034(3) -0.011(2) -0.006(2) -0.003(2)
O12 0.013(3) 0.044(3) 0.014(3) -0.007(2) -0.003(2) 0.000(2)
O11W 0.044(5) 0.063(5) 0.028(4) -0.002(4) -0.008(3) -0.017(4)
O13 0.010(3) 0.029(3) 0.019(3) -0.010(2) 0.002(2) 0.0012(19)
O12W 0.047(4) 0.047(4) 0.060(5) 0.014(4) -0.020(4) -0.008(3)
O14 0.010(2) 0.028(3) 0.010(2) -0.003(2) 0.0032(17) -0.0039(19)
O13W 0.024(3) 0.024(3) 0.030(3) 0.013(2) 0.014(2) 0.005(2)
O15 0.007(2) 0.017(2) 0.010(2) -0.0015(18) -0.0034(16) 0.0026(16)
O14W 0.133(8) 0.028(4) 0.021(3) -0.004(3) 0.009(4) 0.010(4)
O16 0.014(2) 0.017(2) 0.018(2) -0.0026(19) -0.0016(17) 0.0006(18)
O15W 0.079(5) 0.085(6) 0.038(4) -0.035(4) -0.029(4) 0.066(5)
O17 0.014(2) 0.014(2) 0.023(3) 0.0014(19) 0.0060(18) -0.0026(17)
O16W 0.029(4) 0.022(3) 0.018(3) 0.002(2) -0.006(3) 0.000(2)
O18 0.010(2) 0.027(3) 0.010(2) -0.002(2) -0.0044(17) 0.0004(19)
O17W 0.025(3) 0.081(5) 0.036(4) -0.041(4) -0.003(3) 0.009(3)
O19 0.012(2) 0.009(2) 0.017(2) -0.0028(18) 0.0014(18) 0.0002(16)
O18W 0.048(4) 0.043(4) 0.040(4) 0.015(3) 0.001(3) -0.011(3)
O20 0.019(3) 0.018(2) 0.020(3) -0.003(2) 0.005(2) -0.006(2)
O19W 0.039(4) 0.091(6) 0.022(3) -0.016(4) 0.007(3) -0.023(4)
O21 0.017(2) 0.017(2) 0.014(2) 0.0057(18) -0.0008(18) -0.0015(19)
O20W 0.033(4) 0.041(4) 0.048(5) -0.014(3) 0.010(3) -0.002(3)
O22 0.011(2) 0.016(2) 0.009(2) -0.0019(18) 0.0019(16) -0.0013(17)
O23 0.013(3) 0.010(2) 0.022(3) -0.0016(18) -0.002(2) 0.0001(15)
O24 0.012(2) 0.015(2) 0.021(2) -0.0033(19) 0.0008(18) 0.0023(17)
O25 0.005(3) 0.015(2) 0.021(3) -0.0013(19) -0.003(2) 0.0020(17)
O26 0.019(3) 0.023(3) 0.015(2) 0.001(2) 0.012(2) 0.0004(19)
O27 0.009(3) 0.011(2) 0.0071(19) 0.0001(17) -0.0023(18) -0.0009(17)
O28 0.020(3) 0.017(2) 0.006(2) -0.0030(18) 0.000(2) 0.0027(19)
O29 0.014(2) 0.018(3) 0.023(3) 0.007(2) -0.0072(19) 0.0002(19)
O30 0.011(2) 0.010(2) 0.015(2) -0.0079(18) 0.0023(17) 0.0000(16)
O31 0.009(2) 0.019(2) 0.013(2) 0.0023(19) 0.0051(17) -0.0027(17)
O32 0.014(2) 0.019(2) 0.015(2) -0.006(2) -0.0011(17) 0.0016(18)
O33 0.013(2) 0.011(2) 0.027(3) -0.003(2) -0.0020(18) 0.0018(17)
O34 0.011(2) 0.011(2) 0.009(2) 0.0045(17) 0.0000(16) -0.0015(16)
O35 0.007(2) 0.018(2) 0.011(2) -0.0050(18) 0.0001(15) 0.0040(18)
O36 0.012(2) 0.011(2) 0.026(3) 0.0022(19) -0.0004(17) -0.0016(17)
O37 0.013(2) 0.017(2) 0.012(2) 0.0013(19) 0.0041(17) 0.0011(18)
O38 0.008(2) 0.015(2) 0.008(2) 0.0004(18) 0.0011(18) -0.0019(18)
O39 0.016(2) 0.0057(19) 0.013(2) 0.0066(17) -0.0031(17) 0.0025(16)
O40 0.013(3) 0.013(2) 0.025(3) -0.001(2) 0.003(2) 0.0025(19)
O41 0.021(3) 0.022(3) 0.017(3) 0.000(2) -0.009(2) 0.000(2)
O42 0.010(2) 0.024(3) 0.020(2) 0.002(2) 0.0040(18) -0.0012(19)
O43 0.014(2) 0.021(3) 0.014(2) -0.001(2) -0.0024(18) -0.0034(19)
O44 0.019(2) 0.013(2) 0.025(3) 0.006(2) -0.0008(19) -0.0030(18)
O46 0.020(3) 0.019(2) 0.006(2) 0.0033(19) -0.003(2) -0.0011(19)
O47 0.016(2) 0.016(2) 0.011(2) 0.0072(19) -0.0022(16) 0.0002(19)
O48 0.013(2) 0.009(2) 0.012(2) -0.0042(18) -0.0004(17) -0.0022(17)
O49 0.019(2) 0.011(2) 0.033(3) 0.002(2) 0.001(2) -0.0030(18)
Mo1 0.0087(3) 0.0120(2) 0.0097(3) -0.0011(2) 0.0018(2) 0.00002(19)
Mo2 0.0077(3) 0.0105(2) 0.0058(2) -0.00002(19) -0.0004(2) 0.00017(19)
Mo3 0.0094(2) 0.0091(2) 0.0173(2) 0.0022(2) -0.0030(2) 0.00008(18)
Mo4 0.0089(2) 0.0107(2) 0.0131(2) 0.0022(2) 0.00000(19) -0.00114(18)
Mo5 0.0076(3) 0.0136(3) 0.0109(3) -0.0009(2) -0.0021(2) 0.0002(2)
Mo6 0.0083(2) 0.0107(2) 0.0098(2) -0.0014(2) -0.00003(19) 0.00135(18)
Mo7 0.0087(2) 0.0096(2) 0.0126(2) -0.0029(2) -0.00175(19) 0.00064(18)
Mo8 0.0077(3) 0.0274(3) 0.0090(3) -0.0053(2) -0.0016(2) 0.00007(19)
Mo9 0.0069(3) 0.0158(3) 0.0045(2) -0.00140(18) 0.0006(2) -0.00039(17)
Mo10 0.0069(2) 0.0127(2) 0.0082(2) -0.0014(2) -0.00010(19) 0.00048(18)
Mo11 0.0055(3) 0.0116(2) 0.0098(3) -0.0006(2) 0.0014(2) -0.00084(17)
Mo12 0.0061(2) 0.0172(3) 0.0086(2) -0.0007(2) 0.00039(19) 0.00184(19)
Mo13 0.0071(2) 0.0179(3) 0.0123(2) -0.0037(2) 0.00109(19) -0.0027(2)
Mo14 0.0079(2) 0.0120(2) 0.0103(2) 0.0007(2) 0.00095(19) -0.00124(18)

loop_
_atom_type_symbol
_atom_type_description
_atom_type_scat_dispersion_real
_atom_type_scat_dispersion_imag
_atom_type_scat_source
C C 0.0033 0.0016 'International Tables Vol C Tables 4.2.6.8 and 6.1.1.4'
H H 0.0000 0.0000 'International Tables Vol C Tables 4.2.6.8 and 6.1.1.4'
N N 0.0061 0.0033 'International Tables Vol C Tables 4.2.6.8 and 6.1.1.4'
O O 0.0106 0.0060 'International Tables Vol C Tables 4.2.6.8 and 6.1.1.4'
Mo Mo -1.6832 0.6857 'International Tables Vol C Tables 4.2.6.8 and 6.1.1.4'

loop_
_geom_angle_atom_site_label_1
_geom_angle_atom_site_label_2
_geom_angle_atom_site_label_3
_geom_angle
C2 C1 N2 117.8(6)
C2 C1 C6 123.8(6)
N2 C1 C6 118.3(6)
C3 C2 C1 123.4(7)
C3 C2 H2 118.3
C1 C2 H2 118.3
C4 C3 C2 118.4(6)
C4 C3 H3 120.8
C2 C3 H3 120.8
C3 C4 C5 122.9(7)
C3 C4 H4 118.5
C5 C4 H4 118.5
N2 C5 C4 120.6(6)
N2 C5 H5 119.7
C4 C5 H5 119.7
N1 C6 C1 113.4(5)
N1 C6 H6A 108.9
C1 C6 H6A 108.9
N1 C6 H6B 108.9
C1 C6 H6B 108.9
H6A C6 H6B 107.7
N4 C7 C8 116.7(7)
N4 C7 C12 122.1(6)
C8 C7 C12 121.2(6)
C9 C8 C7 124.4(6)
C9 C8 H8 117.8
C7 C8 H8 117.8
C8 C9 C10 118.6(6)
C9 C10 C11 122.6(6)
C9 C10 H10 118.7
C11 C10 H10 118.7
N4 C11 C10 119.7(6)
N4 C11 H11 120.1
C10 C11 H11 120.1
N3 C12 C7 113.2(6)
N3 C12 H12A 108.9
C7 C12 H12A 108.9
N3 C12 H12B 108.9
C7 C12 H12B 108.9
H12A C12 H12B 107.7
C14 C13 N6 119.2(7)
C14 C13 C18 120.7(6)
N6 C13 C18 120.1(7)
C17 C14 C13 122.2(6)
C17 C14 H14 118.9
C13 C14 H14 118.9
C16 C15 N6 118.4(7)
C16 C15 H15 120.8
N6 C15 H15 120.8
C17 C16 C15 123.6(7)
C17 C16 H16 118.2
C15 C16 H16 118.2
C16 C17 C14 117.6(6)
C16 C17 H17 121.2
C14 C17 H17 121.2
N5 C18 C13 111.5(5)
N5 C18 H18A 109.3
C13 C18 H18A 109.3
N5 C18 H18B 109.3
C13 C18 H18B 109.3
H18A C18 H18B 108.0
C20 C19 N8 116.9(6)
C20 C19 C24 121.5(6)
N8 C19 C24 121.7(6)
C21 C20 C19 124.5(6)
C21 C20 H20 117.8
C19 C20 H20 117.8
C22 C21 C20 118.3(6)
C21 C22 C23 123.3(6)
C21 C22 H22 118.4
C23 C22 H22 118.4
C22 C23 N8 119.7(6)
C22 C23 H23 120.2
N8 C23 H23 120.2
N7 C24 C19 112.4(6)
N7 C24 H24A 109.1
C19 C24 H24A 109.1
N7 C24 H24B 109.1
C19 C24 H24B 109.1
H24A C24 H24B 107.9
C26 C25 N10 119.6(6)
C26 C25 C30 119.8(6)
N10 C25 C30 120.6(6)
C25 C26 C27 122.2(6)
C25 C26 H26 118.9
C27 C26 H26 118.9
C28 C27 C26 117.2(6)
C28 C27 H27 121.4
C26 C27 H27 121.4
C27 C28 C29 123.7(7)
C27 C28 H28 118.00
C29 C28 H28 118.00
C28 C29 N10 118.7(7)
C28 C29 H29 121.00
N10 C29 H29 121.00
N9 C30 C25 112.8(6)
N9 C30 H30A 109.0
C25 C30 H30A 109.0
N9 C30 H30B 109.0
C25 C30 H30B 109.0
H30A C30 H30B 107.8
C32 C31 N12 116.2(8)
C32 C31 C36 120.5(8)
N12 C31 C36 123.2(7)
C31 C32 C33 121.0(9)
C31 C32 H32 119.5
C33 C32 H32 119.5
C34 C33 C32 118.1(8)
C34 C33 H33 121.0
C32 C33 H33 121.0
C35 C34 C33 122.6(8)
C35 C34 H34 118.7
C33 C34 H34 118.7
C34 C35 N12 119.6(8)
C34 C35 H35 120.2
N12 C35 H35 120.2
N11 C36 C31 114.5(6)
N11 C36 H36A 108.6
C31 C36 H36A 108.6
N11 C36 H36B 108.6
C31 C36 H36B 108.6
H36A C36 H36B 107.6
C6 N1 H1A 109.5
C6 N1 H1B 109.5
H1A N1 H1B 109.5
C6 N1 H1C 109.5
H1A N1 H1C 109.5
H1B N1 H1C 109.5
C5 N2 C1 116.8(6)
C12 N3 H3A 109.5
C12 N3 H3B 109.5
H3A N3 H3B 109.5
C12 N3 H3C 109.5
H3A N3 H3C 109.5
H3B N3 H3C 109.5
C11 N4 C7 118.0(7)
C18 N5 H5A 109.5
C18 N5 H5B 109.5
H5A N5 H5B 109.5
C18 N5 H5C 109.5
H5A N5 H5C 109.5
H5B N5 H5C 109.5
C15 N6 C13 118.9(7)
C24 N7 H7A 109.5
C24 N7 H7B 109.5
H7A N7 H7B 109.5
C24 N7 H7C 109.5
H7A N7 H7C 109.5
H7B N7 H7C 109.5
C23 N8 C19 117.4(7)
C30 N9 H9A 109.5
C30 N9 H9B 109.5
H9A N9 H9B 109.5
C30 N9 H9C 109.5
H9A N9 H9C 109.5
H9B N9 H9C 109.5
C25 N10 C29 118.7(6)
C36 N11 H11A 109.5
C36 N11 H11B 109.5
H11A N11 H11B 109.5
C36 N11 H11C 109.5
H11A N11 H11C 109.5
H11B N11 H11C 109.5
C35 N12 C31 122.5(7)
Mo12 O1 Mo8 95.7(2)
Mo12 O1 Mo13 154.3(3)
Mo8 O1 Mo13 95.6(2)
Mo12 O1 Mo9 99.9(2)
Mo8 O1 Mo9 100.2(2)
Mo13 O1 Mo9 100.7(2)
Mo9 O2 Mo8 105.6(3)
Mo11 O3 Mo10 95.4(2)
Mo11 O3 Mo14 95.62(19)
Mo10 O3 Mo14 159.1(3)
Mo11 O3 Mo9 100.7(2)
Mo10 O3 Mo9 98.66(19)
Mo14 O3 Mo9 96.7(2)
Mo9 O4 Mo11 107.6(2)
Mo9 O5 Mo14 111.1(2)
Mo9 O5 Mo13 109.5(2)
Mo14 O5 Mo13 94.06(18)
Mo12 O6 Mo10 112.6(2)
Mo9 O7 Mo10 110.6(2)
Mo9 O7 Mo12 109.6(2)
Mo10 O7 Mo12 93.74(18)
Mo13 O8 Mo14 114.0(2)
Mo8 O11 Mo13 111.8(2)
Mo8 O15 Mo12 112.0(2)
Mo11 O19 Mo10 110.9(2)
Mo11 O22 Mo14 110.9(2)
Mo1 O27 Mo7 95.7(2)
Mo1 O27 Mo3 94.7(2)
Mo7 O27 Mo3 159.1(3)
Mo1 O27 Mo2 100.7(2)
Mo7 O27 Mo2 97.7(2)
Mo3 O27 Mo2 98.06(19)
Mo2 O28 Mo1 106.9(2)
Mo1 O30 Mo3 111.7(2)
Mo1 O31 Mo7 111.6(2)
Mo2 O34 Mo7 110.4(2)
Mo2 O34 Mo6 109.0(2)
Mo7 O34 Mo6 93.69(18)
Mo6 O35 Mo7 114.9(2)
Mo4 O38 Mo6 154.4(3)
Mo4 O38 Mo5 95.1(2)
Mo6 O38 Mo5 95.5(2)
Mo4 O38 Mo2 100.4(2)
Mo6 O38 Mo2 100.7(2)
Mo5 O38 Mo2 99.5(2)
Mo5 O39 Mo6 111.3(2)
Mo5 O43 Mo4 110.8(2)
Mo2 O46 Mo5 104.3(2)
Mo4 O47 Mo3 112.9(2)
Mo2 O48 Mo3 111.9(2)
Mo2 O48 Mo4 109.9(2)
Mo3 O48 Mo4 94.42(19)
O25 Mo1 O26 106.4(3)
O25 Mo1 O30 98.8(2)
O26 Mo1 O30 98.1(2)
O25 Mo1 O31 99.3(2)
O26 Mo1 O31 100.8(2)
O30 Mo1 O31 148.8(2)
O25 Mo1 O27 104.5(3)
O26 Mo1 O27 149.1(3)
O30 Mo1 O27 75.88(19)
O31 Mo1 O27 75.13(19)
O25 Mo1 O28 175.3(3)
O26 Mo1 O28 78.3(3)
O30 Mo1 O28 80.14(19)
O31 Mo1 O28 79.77(19)
O27 Mo1 O28 70.81(19)
O25 Mo1 Mo3 94.0(2)
O26 Mo1 Mo3 131.89(17)
O30 Mo1 Mo3 34.77(14)
O31 Mo1 Mo3 118.60(14)
O27 Mo1 Mo3 43.56(13)
O28 Mo1 Mo3 82.53(13)
O25 Mo1 Mo7 95.02(19)
O26 Mo1 Mo7 134.08(17)
O30 Mo1 Mo7 118.45(14)
O31 Mo1 Mo7 34.63(14)
O27 Mo1 Mo7 42.63(12)
O28 Mo1 Mo7 81.56(12)
Mo3 Mo1 Mo7 84.86(2)
O46 Mo2 O28 104.7(3)
O46 Mo2 O48 101.8(2)
O28 Mo2 O48 100.3(2)
O46 Mo2 O34 100.9(2)
O28 Mo2 O34 100.1(2)
O48 Mo2 O34 144.3(2)
O46 Mo2 O38 85.4(2)
O28 Mo2 O38 169.9(2)
O48 Mo2 O38 77.0(2)
O34 Mo2 O38 77.85(19)
O46 Mo2 O27 173.6(2)
O28 Mo2 O27 81.7(2)
O48 Mo2 O27 76.90(19)
O34 Mo2 O27 77.45(19)
O38 Mo2 O27 88.2(2)
O49 Mo3 O29 104.3(3)
O49 Mo3 O47 100.6(2)
O29 Mo3 O47 94.5(2)
O49 Mo3 O30 94.5(2)
O29 Mo3 O30 100.9(2)
O47 Mo3 O30 155.1(2)
O49 Mo3 O48 90.8(2)
O29 Mo3 O48 162.5(2)
O47 Mo3 O48 73.84(19)
O30 Mo3 O48 86.32(19)
O49 Mo3 O27 159.4(2)
O29 Mo3 O27 94.2(2)
O47 Mo3 O27 86.6(2)
O30 Mo3 O27 72.90(19)
O48 Mo3 O27 72.54(18)
O49 Mo3 Mo1 127.95(18)
O29 Mo3 Mo1 89.90(18)
O47 Mo3 Mo1 128.34(15)
O30 Mo3 Mo1 33.50(13)
O48 Mo3 Mo1 87.50(13)
O27 Mo3 Mo1 41.72(14)
O44 Mo4 O42 103.2(3)
O44 Mo4 O47 98.8(2)
O42 Mo4 O47 96.6(2)
O44 Mo4 O43 93.9(2)
O42 Mo4 O43 101.4(2)
O47 Mo4 O43 154.9(2)
O44 Mo4 O38 160.3(2)
O42 Mo4 O38 94.4(2)
O47 Mo4 O38 87.7(2)
O43 Mo4 O38 73.8(2)
O44 Mo4 O48 91.7(2)
O42 Mo4 O48 163.4(2)
O47 Mo4 O48 73.62(19)
O43 Mo4 O48 84.56(19)
O38 Mo4 O48 72.16(18)
O44 Mo4 Mo5 127.71(18)
O42 Mo4 Mo5 89.21(18)
O47 Mo4 Mo5 130.39(15)
O43 Mo4 Mo5 33.93(14)
O38 Mo4 Mo5 42.72(15)
O48 Mo4 Mo5 87.28(13)
O40 Mo5 O41 106.4(3)
O40 Mo5 O43 98.4(2)
O41 Mo5 O43 103.6(2)
O40 Mo5 O39 98.5(2)
O41 Mo5 O39 98.3(2)
O43 Mo5 O39 147.2(2)
O40 Mo5 O38 104.8(3)
O41 Mo5 O38 148.6(2)
O43 Mo5 O38 74.5(2)
O39 Mo5 O38 74.11(19)
O40 Mo5 O46 175.6(2)
O41 Mo5 O46 78.0(2)
O43 Mo5 O46 79.88(19)
O39 Mo5 O46 81.12(19)
O38 Mo5 O46 70.79(19)
O40 Mo5 Mo4 92.98(19)
O41 Mo5 Mo4 137.69(19)
O43 Mo5 Mo4 35.24(15)
O39 Mo5 Mo4 115.91(14)
O38 Mo5 Mo4 42.15(13)
O46 Mo5 Mo4 83.27(12)
O36 Mo6 O37 104.3(2)
O36 Mo6 O35 98.9(2)
O37 Mo6 O35 98.3(2)
O36 Mo6 O39 92.5(2)
O37 Mo6 O39 101.0(2)
O35 Mo6 O39 154.4(2)
O36 Mo6 O38 158.6(2)
O37 Mo6 O38 94.8(2)
O35 Mo6 O38 87.8(2)
O39 Mo6 O38 73.99(19)
O36 Mo6 O34 90.4(2)
O37 Mo6 O34 163.9(2)
O35 Mo6 O34 72.64(19)
O39 Mo6 O34 84.50(19)
O38 Mo6 O34 72.09(18)
O32 Mo7 O33 105.4(2)
O32 Mo7 O35 93.3(2)
O33 Mo7 O35 100.3(2)
O32 Mo7 O31 100.9(2)
O33 Mo7 O31 94.0(2)
O35 Mo7 O31 156.3(2)
O32 Mo7 O27 94.5(2)
O33 Mo7 O27 158.3(2)
O35 Mo7 O27 86.9(2)
O31 Mo7 O27 73.4(2)
O32 Mo7 O34 163.2(2)
O33 Mo7 O34 88.2(2)
O35 Mo7 O34 74.3(2)
O31 Mo7 O34 87.55(19)
O27 Mo7 O34 73.93(18)
O32 Mo7 Mo1 90.61(17)
O33 Mo7 Mo1 127.82(17)
O35 Mo7 Mo1 128.50(15)
O31 Mo7 Mo1 33.81(14)
O27 Mo7 Mo1 41.64(15)
O34 Mo7 Mo1 88.54(13)
O13 Mo8 O12 106.8(3)
O13 Mo8 O11 98.8(2)
O12 Mo8 O11 102.2(2)
O13 Mo8 O15 98.5(2)
O12 Mo8 O15 100.0(2)
O11 Mo8 O15 146.4(2)
O13 Mo8 O1 104.8(3)
O12 Mo8 O1 148.4(3)
O11 Mo8 O1 73.99(19)
O15 Mo8 O1 73.88(18)
O13 Mo8 O2 175.0(3)
O12 Mo8 O2 78.1(2)
O11 Mo8 O2 80.38(19)
O15 Mo8 O2 79.93(18)
O1 Mo8 O2 70.3(2)
O13 Mo8 Mo13 93.1(2)
O12 Mo8 Mo13 135.89(19)
O11 Mo8 Mo13 34.72(15)
O15 Mo8 Mo13 115.78(14)
O1 Mo8 Mo13 42.23(12)
O2 Mo8 Mo13 83.41(13)
O13 Mo8 Mo12 93.62(19)
O12 Mo8 Mo12 133.25(19)
O11 Mo8 Mo12 115.89(15)
O15 Mo8 Mo12 34.35(14)
O1 Mo8 Mo12 42.14(12)
O2 Mo8 Mo12 82.43(13)
Mo13 Mo8 Mo12 82.27(2)
O2 Mo9 O4 105.8(3)
O2 Mo9 O5 100.9(2)
O4 Mo9 O5 100.0(2)
O2 Mo9 O7 100.6(2)
O4 Mo9 O7 100.2(2)
O5 Mo9 O7 145.0(2)
O2 Mo9 O1 83.9(3)
O4 Mo9 O1 170.3(2)
O5 Mo9 O1 77.64(19)
O7 Mo9 O1 77.58(18)
O2 Mo9 O3 173.0(3)
O4 Mo9 O3 81.2(2)
O5 Mo9 O3 77.95(18)
O7 Mo9 O3 77.39(18)
O1 Mo9 O3 89.1(2)
O17 Mo10 O18 105.3(2)
O17 Mo10 O19 92.0(2)
O18 Mo10 O19 101.8(2)
O17 Mo10 O6 100.5(2)
O18 Mo10 O6 94.9(2)
O19 Mo10 O6 155.8(2)
O17 Mo10 O3 156.6(2)
O18 Mo10 O3 95.6(2)
O19 Mo10 O3 73.3(2)
O6 Mo10 O3 87.8(2)
O17 Mo10 O7 88.0(2)
O18 Mo10 O7 164.4(2)
O19 Mo10 O7 85.39(19)
O6 Mo10 O7 74.47(19)
O3 Mo10 O7 73.0(2)
O17 Mo10 Mo11 126.09(16)
O18 Mo10 Mo11 90.96(17)
O19 Mo10 Mo11 34.12(13)
O6 Mo10 Mo11 129.46(15)
O3 Mo10 Mo11 41.64(15)
O7 Mo10 Mo11 87.38(12)
O23 Mo11 O20 105.5(3)
O23 Mo11 O19 100.1(2)
O20 Mo11 O19 100.3(2)
O23 Mo11 O22 99.5(2)
O20 Mo11 O22 98.1(2)
O19 Mo11 O22 148.3(2)
O23 Mo11 O3 105.3(3)
O20 Mo11 O3 149.2(3)
O19 Mo11 O3 75.38(19)
O22 Mo11 O3 75.62(18)
O23 Mo11 O4 175.7(3)
O20 Mo11 O4 78.6(2)
O19 Mo11 O4 80.25(19)
O22 Mo11 O4 78.38(18)
O3 Mo11 O4 70.56(19)
O23 Mo11 Mo10 95.1(2)
O20 Mo11 Mo10 134.22(18)
O19 Mo11 Mo10 34.99(15)
O22 Mo11 Mo10 118.51(14)
O3 Mo11 Mo10 42.95(11)
O4 Mo11 Mo10 82.66(12)
O16 Mo12 O14 104.0(2)
O16 Mo12 O6 98.9(2)
O14 Mo12 O6 96.4(2)
O16 Mo12 O15 93.7(2)
O14 Mo12 O15 100.6(2)
O6 Mo12 O15 155.8(2)
O16 Mo12 O1 158.3(2)
O14 Mo12 O1 95.6(2)
O6 Mo12 O1 88.1(2)
O15 Mo12 O1 73.2(2)
O16 Mo12 O7 89.5(2)
O14 Mo12 O7 164.9(2)
O6 Mo12 O7 74.48(19)
O15 Mo12 O7 85.08(19)
O1 Mo12 O7 72.4(2)
O16 Mo12 Mo8 127.29(17)
O14 Mo12 Mo8 89.94(17)
O6 Mo12 Mo8 130.29(15)
O15 Mo12 Mo8 33.65(14)
O1 Mo12 Mo8 42.16(16)
O7 Mo12 Mo8 87.18(13)
O9 Mo13 O10 103.8(3)
O9 Mo13 O8 98.5(2)
O10 Mo13 O8 99.0(2)
O9 Mo13 O11 101.0(2)
O10 Mo13 O11 93.3(2)
O8 Mo13 O11 153.7(2)
O9 Mo13 O1 93.3(2)
O10 Mo13 O1 159.8(2)
O8 Mo13 O1 88.6(2)
O11 Mo13 O1 72.8(2)
O9 Mo13 O5 162.7(2)
O10 Mo13 O5 92.5(2)
O8 Mo13 O5 72.95(18)
O11 Mo13 O5 83.42(19)
O1 Mo13 O5 71.8(2)
O9 Mo13 Mo8 88.41(19)
O10 Mo13 Mo8 126.64(18)
O8 Mo13 Mo8 130.78(15)
O11 Mo13 Mo8 33.52(15)
O1 Mo13 Mo8 42.17(16)
O5 Mo13 Mo8 86.33(12)
O24 Mo14 O21 104.8(2)
O24 Mo14 O8 99.9(2)
O21 Mo14 O8 92.5(2)
O24 Mo14 O22 95.6(2)
O21 Mo14 O22 101.3(2)
O8 Mo14 O22 155.9(2)
O24 Mo14 O5 91.7(2)
O21 Mo14 O5 160.6(2)
O8 Mo14 O5 74.20(19)
O22 Mo14 O5 87.04(19)
O24 Mo14 O3 161.8(2)
O21 Mo14 O3 91.7(2)
O8 Mo14 O3 86.7(2)
O22 Mo14 O3 73.33(19)
O5 Mo14 O3 73.68(19)

loop_
_geom_bond_atom_site_label_1
_geom_bond_atom_site_label_2
_geom_bond_distance
C1 C2 1.395(9)
C1 N2 1.472(9)
C1 C6 1.520(10)
C2 C3 1.336(9)
C2 H2 0.9500
C3 C4 1.329(10)
C3 H3 0.9500
C4 C5 1.413(10)
C4 H4 0.9500
C5 N2 1.352(10)
C5 H5 0.9500
C6 N1 1.483(9)
C6 H6A 0.9900
C6 H6B 0.9900
C7 N4 1.409(10)
C7 C8 1.430(10)
C7 C12 1.498(10)
C8 C9 1.308(10)
C8 H8 0.9500
C9 C10 1.319(9)
C10 C11 1.406(10)
C10 H10 0.9500
C11 N4 1.386(10)
C11 H11 0.9500
C12 N3 1.491(10)
C12 H12A 0.9900
C12 H12B 0.9900
C13 C14 1.384(10)
C13 N6 1.386(9)
C13 C18 1.519(9)
C14 C17 1.354(9)
C14 H14 0.9500
C15 C16 1.381(10)
C15 N6 1.385(10)
C15 H15 0.9500
C16 C17 1.340(10)
C16 H16 0.9500
C17 H17 0.9500
C18 N5 1.505(9)
C18 H18A 0.9900
C18 H18B 0.9900
C19 C20 1.414(10)
C19 N8 1.428(10)
C19 C24 1.490(9)
C20 C21 1.324(10)
C20 H20 0.9500
C21 C22 1.324(9)
C22 C23 1.390(10)
C22 H22 0.9500
C23 N8 1.405(10)
C23 H23 0.9500
C24 N7 1.489(9)
C24 H24A 0.9900
C24 H24B 0.9900
C25 C26 1.366(10)
C25 N10 1.391(10)
C25 C30 1.516(9)
C26 C27 1.373(9)
C26 H26 0.9500
C27 C28 1.354(9)
C27 H27 0.9500
C28 C29 1.359(10)
C28 H28 0.95000
C29 N10 1.399(10)
C29 H29 0.95000
C30 N9 1.490(9)
C30 H30A 0.9900
C30 H30B 0.9900
C31 C32 1.363(11)
C31 N12 1.421(11)
C31 C36 1.486(12)
C32 C33 1.417(13)
C32 H32 0.9500
C33 C34 1.355(13)
C33 H33 0.9500
C34 C35 1.334(11)
C34 H34 0.9500
C35 N12 1.334(10)
C35 H35 0.9500
C36 N11 1.483(9)
C36 H36A 0.9900
C36 H36B 0.9900
N1 H1A 0.9100
N1 H1B 0.9100
N1 H1C 0.9100
N3 H3A 0.9100
N3 H3B 0.9100
N3 H3C 0.9100
N5 H5A 0.9100
N5 H5B 0.9100
N5 H5C 0.9100
N7 H7A 0.9100
N7 H7B 0.9100
N7 H7C 0.9100
N9 H9A 0.9100
N9 H9B 0.9100
N9 H9C 0.9100
N11 H11A 0.9100
N11 H11B 0.9100
N11 H11C 0.9100
O1 Mo12 2.167(5)
O1 Mo8 2.168(6)
O1 Mo13 2.170(5)
O1 Mo9 2.243(6)
O2 Mo9 1.732(6)
O2 Mo8 2.478(6)
O3 Mo11 2.131(6)
O3 Mo10 2.186(4)
O3 Mo14 2.217(4)
O3 Mo9 2.280(6)
O4 Mo9 1.743(6)
O4 Mo11 2.436(6)
O5 Mo9 1.887(5)
O5 Mo14 2.183(5)
O5 Mo13 2.267(5)
O6 Mo12 1.949(4)
O6 Mo10 1.965(5)
O7 Mo9 1.889(5)
O7 Mo10 2.225(5)
O7 Mo12 2.237(5)
O8 Mo13 1.922(5)
O8 Mo14 1.961(5)
O9 Mo13 1.720(5)
O10 Mo13 1.721(5)
O11 Mo8 1.911(5)
O11 Mo13 1.971(5)
O12 Mo8 1.723(6)
O13 Mo8 1.711(6)
O14 Mo12 1.735(5)
O15 Mo8 1.921(5)
O15 Mo12 1.956(5)
O16 Mo12 1.716(5)
O17 Mo10 1.722(5)
O18 Mo10 1.728(5)
O19 Mo11 1.917(5)
O19 Mo10 1.960(5)
O20 Mo11 1.732(6)
O21 Mo14 1.735(5)
O22 Mo11 1.948(5)
O22 Mo14 1.964(5)
O23 Mo11 1.727(7)
O24 Mo14 1.728(5)
O25 Mo1 1.699(6)
O26 Mo1 1.735(6)
O27 Mo1 2.140(6)
O27 Mo7 2.181(5)
O27 Mo3 2.216(5)
O27 Mo2 2.277(5)
O28 Mo2 1.758(6)
O28 Mo1 2.445(6)
O29 Mo3 1.717(5)
O30 Mo1 1.904(5)
O30 Mo3 1.967(5)
O31 Mo1 1.917(5)
O31 Mo7 1.958(5)
O32 Mo7 1.722(5)
O33 Mo7 1.729(5)
O34 Mo2 1.897(5)
O34 Mo7 2.189(5)
O34 Mo6 2.267(5)
O35 Mo6 1.924(5)
O35 Mo7 1.934(5)
O36 Mo6 1.726(5)
O37 Mo6 1.729(5)
O38 Mo4 2.160(5)
O38 Mo6 2.170(5)
O38 Mo5 2.183(6)
O38 Mo2 2.239(5)
O39 Mo5 1.940(5)
O39 Mo6 1.962(5)
O40 Mo5 1.720(6)
O41 Mo5 1.728(5)
O42 Mo4 1.716(5)
O43 Mo5 1.914(5)
O43 Mo4 1.979(5)
O44 Mo4 1.709(5)
O46 Mo2 1.738(6)
O46 Mo5 2.497(6)
O47 Mo4 1.934(5)
O47 Mo3 1.963(5)
O48 Mo2 1.892(5)
O48 Mo3 2.196(5)
O48 Mo4 2.229(5)
O49 Mo3 1.702(5)
Mo1 Mo3 3.2041(9)
Mo1 Mo7 3.2041(8)
Mo4 Mo5 3.2056(8)
Mo8 Mo13 3.2139(9)
Mo8 Mo12 3.2140(9)
Mo10 Mo11 3.1934(8)

loop_
_geom_torsion_atom_site_label_1
_geom_torsion_atom_site_label_2
_geom_torsion_atom_site_label_3
_geom_torsion_atom_site_label_4
_geom_torsion
N2 C1 C2 C3 -2.3(10)
C6 C1 C2 C3 175.3(7)
C1 C2 C3 C4 0.4(10)
C2 C3 C4 C5 2.0(10)
C3 C4 C5 N2 -2.3(11)
C2 C1 C6 N1 27.7(10)
N2 C1 C6 N1 -154.8(6)
N4 C7 C8 C9 -0.7(11)
C12 C7 C8 C9 177.1(7)
C7 C8 C9 C10 -0.5(11)
C8 C9 C10 C11 0.7(11)
C9 C10 C11 N4 0.3(12)
N4 C7 C12 N3 -80.6(9)
C8 C7 C12 N3 101.7(8)
N6 C13 C14 C17 1.5(11)
C18 C13 C14 C17 -177.6(7)
N6 C15 C16 C17 0.1(11)
C15 C16 C17 C14 0.1(11)
C13 C14 C17 C16 -0.9(11)
C14 C13 C18 N5 -109.8(7)
N6 C13 C18 N5 71.2(8)
N8 C19 C20 C21 1.2(11)
C24 C19 C20 C21 -178.0(7)
C19 C20 C21 C22 -1.0(11)
C20 C21 C22 C23 -1.0(10)
C21 C22 C23 N8 2.7(11)
C20 C19 C24 N7 -103.1(8)
N8 C19 C24 N7 77.7(8)
N10 C25 C26 C27 0.9(11)
C30 C25 C26 C27 -175.2(6)
C25 C26 C27 C28 0.1(10)
C26 C27 C28 C29 -1.4(11)
C27 C28 C29 N10 1.6(12)
C26 C25 C30 N9 -97.8(7)
N10 C25 C30 N9 86.1(8)
N12 C31 C32 C33 0.3(12)
C36 C31 C32 C33 -176.0(7)
C31 C32 C33 C34 -1.6(12)
C32 C33 C34 C35 0.9(13)
C33 C34 C35 N12 1.2(12)
C32 C31 C36 N11 -158.0(7)
N12 C31 C36 N11 26.0(11)
C4 C5 N2 C1 0.3(10)
C2 C1 N2 C5 1.8(10)
C6 C1 N2 C5 -175.9(6)
C10 C11 N4 C7 -1.5(12)
C8 C7 N4 C11 1.7(11)
C12 C7 N4 C11 -176.1(7)
C16 C15 N6 C13 0.5(11)
C14 C13 N6 C15 -1.3(11)
C18 C13 N6 C15 177.8(6)
C22 C23 N8 C19 -2.4(10)
C20 C19 N8 C23 0.6(10)
C24 C19 N8 C23 179.7(6)
C26 C25 N10 C29 -0.7(11)
C30 C25 N10 C29 175.4(6)
C28 C29 N10 C25 -0.5(11)
C34 C35 N12 C31 -2.6(12)
C32 C31 N12 C35 1.8(12)
C36 C31 N12 C35 178.0(7)
Mo3 O30 Mo1 O25 -84.3(3)
Mo3 O30 Mo1 O26 167.6(3)
Mo3 O30 Mo1 O31 40.6(6)
Mo3 O30 Mo1 O27 18.6(2)
Mo3 O30 Mo1 O28 91.1(3)
Mo3 O30 Mo1 Mo7 16.4(3)
Mo7 O31 Mo1 O25 85.4(3)
Mo7 O31 Mo1 O26 -165.8(3)
Mo7 O31 Mo1 O30 -39.3(6)
Mo7 O31 Mo1 O27 -17.3(2)
Mo7 O31 Mo1 O28 -89.9(3)
Mo7 O31 Mo1 Mo3 -14.3(3)
Mo7 O27 Mo1 O25 -81.6(2)
Mo3 O27 Mo1 O25 80.3(2)
Mo2 O27 Mo1 O25 179.5(2)
Mo7 O27 Mo1 O26 100.7(4)
Mo3 O27 Mo1 O26 -97.5(4)
Mo2 O27 Mo1 O26 1.7(5)
Mo7 O27 Mo1 O30 -177.2(2)
Mo3 O27 Mo1 O30 -15.28(19)
Mo2 O27 Mo1 O30 83.9(2)
Mo7 O27 Mo1 O31 14.4(2)
Mo3 O27 Mo1 O31 176.3(2)
Mo2 O27 Mo1 O31 -84.6(2)
Mo7 O27 Mo1 O28 98.6(2)
Mo3 O27 Mo1 O28 -99.6(2)
Mo2 O27 Mo1 O28 -0.44(15)
Mo7 O27 Mo1 Mo3 -161.9(3)
Mo2 O27 Mo1 Mo3 99.1(2)
Mo3 O27 Mo1 Mo7 161.9(3)
Mo2 O27 Mo1 Mo7 -99.0(2)
Mo2 O28 Mo1 O26 -178.3(3)
Mo2 O28 Mo1 O30 -77.8(2)
Mo2 O28 Mo1 O31 78.3(2)
Mo2 O28 Mo1 O27 0.59(19)
Mo2 O28 Mo1 Mo3 -42.68(18)
Mo2 O28 Mo1 Mo7 43.20(18)
Mo5 O46 Mo2 O28 -179.64(19)
Mo5 O46 Mo2 O48 -75.5(2)
Mo5 O46 Mo2 O34 76.8(2)
Mo5 O46 Mo2 O38 0.12(18)
Mo1 O28 Mo2 O46 179.7(2)
Mo1 O28 Mo2 O48 74.4(2)
Mo1 O28 Mo2 O34 -76.1(2)
Mo1 O28 Mo2 O38 1.1(12)
Mo1 O28 Mo2 O27 -0.53(17)
Mo3 O48 Mo2 O46 179.7(3)
Mo4 O48 Mo2 O46 76.2(3)
Mo3 O48 Mo2 O28 -72.7(3)
Mo4 O48 Mo2 O28 -176.2(2)
Mo3 O48 Mo2 O34 51.2(5)
Mo4 O48 Mo2 O34 -52.3(5)
Mo3 O48 Mo2 O38 97.3(2)
Mo4 O48 Mo2 O38 -6.2(2)
Mo3 O48 Mo2 O27 6.1(2)
Mo4 O48 Mo2 O27 -97.4(2)
Mo7 O34 Mo2 O46 -179.6(2)
Mo6 O34 Mo2 O46 -78.0(3)
Mo7 O34 Mo2 O28 73.2(3)
Mo6 O34 Mo2 O28 174.7(2)
Mo7 O34 Mo2 O48 -50.8(5)
Mo6 O34 Mo2 O48 50.8(5)
Mo7 O34 Mo2 O38 -96.7(2)
Mo6 O34 Mo2 O38 4.8(2)
Mo7 O34 Mo2 O27 -5.9(2)
Mo6 O34 Mo2 O27 95.7(2)
Mo4 O38 Mo2 O46 -97.2(2)
Mo6 O38 Mo2 O46 97.3(2)
Mo5 O38 Mo2 O46 -0.1(2)
Mo4 O38 Mo2 O28 81.5(11)
Mo6 O38 Mo2 O28 -84.0(11)
Mo5 O38 Mo2 O28 178.4(9)
Mo4 O38 Mo2 O48 6.1(2)
Mo6 O38 Mo2 O48 -159.4(3)
Mo5 O38 Mo2 O48 103.2(2)
Mo4 O38 Mo2 O34 160.6(3)
Mo6 O38 Mo2 O34 -4.9(2)
Mo5 O38 Mo2 O34 -102.3(2)
Mo4 O38 Mo2 O27 83.1(2)
Mo6 O38 Mo2 O27 -82.4(2)
Mo5 O38 Mo2 O27 -179.87(19)
Mo1 O27 Mo2 O28 0.59(19)
Mo7 O27 Mo2 O28 -96.8(2)
Mo3 O27 Mo2 O28 97.0(2)
Mo1 O27 Mo2 O48 -102.1(2)
Mo7 O27 Mo2 O48 160.5(2)
Mo3 O27 Mo2 O48 -5.7(2)
Mo1 O27 Mo2 O34 102.9(2)
Mo7 O27 Mo2 O34 5.6(2)
Mo3 O27 Mo2 O34 -160.7(2)
Mo1 O27 Mo2 O38 -179.13(19)
Mo7 O27 Mo2 O38 83.5(2)
Mo3 O27 Mo2 O38 -82.7(2)
Mo4 O47 Mo3 O49 68.2(3)
Mo4 O47 Mo3 O29 173.7(3)
Mo4 O47 Mo3 O30 -58.0(6)
Mo4 O47 Mo3 O48 -19.5(2)
Mo4 O47 Mo3 O27 -92.3(3)
Mo4 O47 Mo3 Mo1 -92.8(3)
Mo1 O30 Mo3 O49 178.4(3)
Mo1 O30 Mo3 O29 72.9(3)
Mo1 O30 Mo3 O47 -54.2(6)
Mo1 O30 Mo3 O48 -91.0(2)
Mo1 O30 Mo3 O27 -18.2(2)
Mo2 O48 Mo3 O49 161.2(3)
Mo4 O48 Mo3 O49 -85.3(2)
Mo2 O48 Mo3 O29 -48.5(8)
Mo4 O48 Mo3 O29 65.0(8)
Mo2 O48 Mo3 O47 -98.0(3)
Mo4 O48 Mo3 O47 15.52(17)
Mo2 O48 Mo3 O30 66.8(2)
Mo4 O48 Mo3 O30 -179.72(18)
Mo2 O48 Mo3 O27 -6.5(2)
Mo4 O48 Mo3 O27 107.1(2)
Mo2 O48 Mo3 Mo1 33.2(2)
Mo4 O48 Mo3 Mo1 146.75(13)
Mo1 O27 Mo3 O49 69.1(7)
Mo7 O27 Mo3 O49 -171.1(7)
Mo2 O27 Mo3 O49 -32.4(7)
Mo1 O27 Mo3 O29 -85.1(2)
Mo7 O27 Mo3 O29 34.7(8)
Mo2 O27 Mo3 O29 173.4(2)
Mo1 O27 Mo3 O47 -179.4(2)
Mo7 O27 Mo3 O47 -59.6(8)
Mo2 O27 Mo3 O47 79.1(2)
Mo1 O27 Mo3 O30 15.00(18)
Mo7 O27 Mo3 O30 134.8(8)
Mo2 O27 Mo3 O30 -86.5(2)
Mo1 O27 Mo3 O48 106.5(2)
Mo7 O27 Mo3 O48 -133.7(8)
Mo2 O27 Mo3 O48 5.02(18)
Mo7 O27 Mo3 Mo1 119.8(9)
Mo2 O27 Mo3 Mo1 -101.5(2)
O25 Mo1 Mo3 O49 97.7(3)
O26 Mo1 Mo3 O49 -18.5(4)
O30 Mo1 Mo3 O49 -2.0(4)
O31 Mo1 Mo3 O49 -159.4(3)
O27 Mo1 Mo3 O49 -155.3(3)
O28 Mo1 Mo3 O49 -85.4(3)
Mo7 Mo1 Mo3 O49 -167.6(2)
O25 Mo1 Mo3 O29 -10.5(3)
O26 Mo1 Mo3 O29 -126.7(3)
O30 Mo1 Mo3 O29 -110.2(3)
O31 Mo1 Mo3 O29 92.3(3)
O27 Mo1 Mo3 O29 96.4(3)
O28 Mo1 Mo3 O29 166.3(2)
Mo7 Mo1 Mo3 O29 84.21(18)
O25 Mo1 Mo3 O47 -106.1(3)
O26 Mo1 Mo3 O47 137.6(3)
O30 Mo1 Mo3 O47 154.2(3)
O31 Mo1 Mo3 O47 -3.3(3)
O27 Mo1 Mo3 O47 0.8(3)
O28 Mo1 Mo3 O47 70.7(2)
Mo7 Mo1 Mo3 O47 -11.42(18)
O25 Mo1 Mo3 O30 99.7(3)
O26 Mo1 Mo3 O30 -16.5(4)
O31 Mo1 Mo3 O30 -157.5(4)
O27 Mo1 Mo3 O30 -153.4(3)
O28 Mo1 Mo3 O30 -83.5(3)
Mo7 Mo1 Mo3 O30 -165.6(3)
O25 Mo1 Mo3 O48 -173.2(2)
O26 Mo1 Mo3 O48 70.6(3)
O30 Mo1 Mo3 O48 87.1(3)
O31 Mo1 Mo3 O48 -70.4(2)
O27 Mo1 Mo3 O48 -66.3(2)
O28 Mo1 Mo3 O48 3.64(17)
Mo7 Mo1 Mo3 O48 -78.49(12)
O25 Mo1 Mo3 O27 -106.9(3)
O26 Mo1 Mo3 O27 136.8(3)
O30 Mo1 Mo3 O27 153.4(3)
O31 Mo1 Mo3 O27 -4.1(3)
O28 Mo1 Mo3 O27 69.9(2)
Mo7 Mo1 Mo3 O27 -12.2(2)
Mo3 O47 Mo4 O44 -70.0(3)
Mo3 O47 Mo4 O42 -174.5(3)
Mo3 O47 Mo4 O43 49.7(6)
Mo3 O47 Mo4 O38 91.3(3)
Mo3 O47 Mo4 O48 19.2(2)
Mo3 O47 Mo4 Mo5 90.9(3)
Mo5 O43 Mo4 O44 -175.4(3)
Mo5 O43 Mo4 O42 -71.1(3)
Mo5 O43 Mo4 O47 64.0(6)
Mo5 O43 Mo4 O38 20.3(2)
Mo5 O43 Mo4 O48 93.2(2)
Mo6 O38 Mo4 O44 176.3(6)
Mo5 O38 Mo4 O44 -69.5(7)
Mo2 O38 Mo4 O44 31.1(8)
Mo6 O38 Mo4 O42 -30.1(7)
Mo5 O38 Mo4 O42 84.0(2)
Mo2 O38 Mo4 O42 -175.3(2)
Mo6 O38 Mo4 O47 66.3(7)
Mo5 O38 Mo4 O47 -179.5(2)
Mo2 O38 Mo4 O47 -78.8(2)
Mo6 O38 Mo4 O43 -130.7(7)
Mo5 O38 Mo4 O43 -16.5(2)
Mo2 O38 Mo4 O43 84.1(2)
Mo6 O38 Mo4 O48 139.9(7)
Mo5 O38 Mo4 O48 -106.0(2)
Mo2 O38 Mo4 O48 -5.30(18)
Mo6 O38 Mo4 Mo5 -114.2(7)
Mo2 O38 Mo4 Mo5 100.7(3)
Mo2 O48 Mo4 O44 -161.9(3)
Mo3 O48 Mo4 O44 82.9(2)
Mo2 O48 Mo4 O42 43.8(9)
Mo3 O48 Mo4 O42 -71.4(8)
Mo2 O48 Mo4 O47 99.5(3)
Mo3 O48 Mo4 O47 -15.78(17)
Mo2 O48 Mo4 O43 -68.1(2)
Mo3 O48 Mo4 O43 176.67(19)
Mo2 O48 Mo4 O38 6.6(2)
Mo3 O48 Mo4 O38 -108.7(2)
Mo2 O48 Mo4 Mo5 -34.19(19)
Mo3 O48 Mo4 Mo5 -149.42(13)
Mo4 O43 Mo5 O40 83.2(3)
Mo4 O43 Mo5 O41 -167.6(3)
Mo4 O43 Mo5 O39 -37.1(6)
Mo4 O43 Mo5 O38 -20.0(2)
Mo4 O43 Mo5 O46 -92.7(3)
Mo6 O39 Mo5 O40 -84.3(3)
Mo6 O39 Mo5 O41 167.6(3)
Mo6 O39 Mo5 O43 36.0(6)
Mo6 O39 Mo5 O38 18.8(2)
Mo6 O39 Mo5 O46 91.2(2)
Mo6 O39 Mo5 Mo4 13.2(3)
Mo4 O38 Mo5 O40 -77.8(2)
Mo6 O38 Mo5 O40 79.0(2)
Mo2 O38 Mo5 O40 -179.2(2)
Mo4 O38 Mo5 O41 107.8(4)
Mo6 O38 Mo5 O41 -95.5(4)
Mo2 O38 Mo5 O41 6.3(5)
Mo4 O38 Mo5 O43 17.1(2)
Mo6 O38 Mo5 O43 173.8(2)
Mo2 O38 Mo5 O43 -84.4(2)
Mo4 O38 Mo5 O39 -172.5(2)
Mo6 O38 Mo5 O39 -15.8(2)
Mo2 O38 Mo5 O39 86.0(2)
Mo4 O38 Mo5 O46 101.5(2)
Mo6 O38 Mo5 O46 -101.8(2)
Mo2 O38 Mo5 O46 0.10(15)
Mo6 O38 Mo5 Mo4 156.7(3)
Mo2 O38 Mo5 Mo4 -101.4(2)
Mo2 O46 Mo5 O41 -176.8(3)
Mo2 O46 Mo5 O43 76.8(2)
Mo2 O46 Mo5 O39 -76.3(2)
Mo2 O46 Mo5 O38 -0.1(2)
Mo2 O46 Mo5 Mo4 41.33(18)
O44 Mo4 Mo5 O40 -94.6(3)
O42 Mo4 Mo5 O40 11.5(3)
O47 Mo4 Mo5 O40 109.6(3)
O43 Mo4 Mo5 O40 -100.4(3)
O38 Mo4 Mo5 O40 108.9(3)
O48 Mo4 Mo5 O40 175.3(2)
O44 Mo4 Mo5 O41 23.9(4)
O42 Mo4 Mo5 O41 130.1(3)
O47 Mo4 Mo5 O41 -131.9(3)
O43 Mo4 Mo5 O41 18.1(4)
O38 Mo4 Mo5 O41 -132.5(4)
O48 Mo4 Mo5 O41 -66.2(3)
O44 Mo4 Mo5 O43 5.8(3)
O42 Mo4 Mo5 O43 112.0(3)
O47 Mo4 Mo5 O43 -150.0(3)
O38 Mo4 Mo5 O43 -150.7(3)
O48 Mo4 Mo5 O43 -84.3(3)
O44 Mo4 Mo5 O39 164.4(3)
O42 Mo4 Mo5 O39 -89.4(3)
O47 Mo4 Mo5 O39 8.6(3)
O43 Mo4 Mo5 O39 158.7(3)
O38 Mo4 Mo5 O39 8.0(3)
O48 Mo4 Mo5 O39 74.4(2)
O44 Mo4 Mo5 O38 156.4(3)
O42 Mo4 Mo5 O38 -97.4(3)
O47 Mo4 Mo5 O38 0.6(3)
O43 Mo4 Mo5 O38 150.7(3)
O48 Mo4 Mo5 O38 66.4(2)
O44 Mo4 Mo5 O46 87.8(3)
O42 Mo4 Mo5 O46 -166.1(2)
O47 Mo4 Mo5 O46 -68.0(2)
O43 Mo4 Mo5 O46 82.0(3)
O38 Mo4 Mo5 O46 -68.7(2)
O48 Mo4 Mo5 O46 -2.32(17)
Mo7 O35 Mo6 O36 69.4(3)
Mo7 O35 Mo6 O37 175.4(3)
Mo7 O35 Mo6 O39 -46.0(6)
Mo7 O35 Mo6 O38 -90.1(3)
Mo7 O35 Mo6 O34 -18.2(2)
Mo5 O39 Mo6 O36 178.0(3)
Mo5 O39 Mo6 O37 72.9(3)
Mo5 O39 Mo6 O35 -65.2(6)
Mo5 O39 Mo6 O38 -18.9(2)
Mo5 O39 Mo6 O34 -91.8(2)
Mo4 O38 Mo6 O36 -177.5(5)
Mo5 O38 Mo6 O36 68.4(6)
Mo2 O38 Mo6 O36 -32.4(7)
Mo4 O38 Mo6 O37 29.7(7)
Mo5 O38 Mo6 O37 -84.4(2)
Mo2 O38 Mo6 O37 174.8(2)
Mo4 O38 Mo6 O35 -68.5(7)
Mo5 O38 Mo6 O35 177.4(2)
Mo2 O38 Mo6 O35 76.6(2)
Mo4 O38 Mo6 O39 129.7(7)
Mo5 O38 Mo6 O39 15.64(19)
Mo2 O38 Mo6 O39 -85.1(2)
Mo4 O38 Mo6 O34 -140.9(7)
Mo5 O38 Mo6 O34 105.0(2)
Mo2 O38 Mo6 O34 4.17(18)
Mo2 O34 Mo6 O36 162.3(3)
Mo7 O34 Mo6 O36 -84.7(2)
Mo2 O34 Mo6 O37 -41.2(9)
Mo7 O34 Mo6 O37 71.8(8)
Mo2 O34 Mo6 O35 -98.5(3)
Mo7 O34 Mo6 O35 14.53(17)
Mo2 O34 Mo6 O39 69.8(2)
Mo7 O34 Mo6 O39 -177.18(18)
Mo2 O34 Mo6 O38 -5.1(2)
Mo7 O34 Mo6 O38 107.9(2)
Mo6 O35 Mo7 O32 -172.8(3)
Mo6 O35 Mo7 O33 -66.5(3)
Mo6 O35 Mo7 O31 59.8(6)
Mo6 O35 Mo7 O27 92.9(3)
Mo6 O35 Mo7 O34 18.7(2)
Mo6 O35 Mo7 Mo1 93.8(3)
Mo1 O31 Mo7 O32 -74.4(3)
Mo1 O31 Mo7 O33 179.0(3)
Mo1 O31 Mo7 O35 51.7(6)
Mo1 O31 Mo7 O27 17.1(2)
Mo1 O31 Mo7 O34 91.0(2)
Mo1 O27 Mo7 O32 85.9(2)
Mo3 O27 Mo7 O32 -33.8(8)
Mo2 O27 Mo7 O32 -172.5(2)
Mo1 O27 Mo7 O33 -70.7(6)
Mo3 O27 Mo7 O33 169.6(6)
Mo2 O27 Mo7 O33 30.9(7)
Mo1 O27 Mo7 O35 179.0(2)
Mo3 O27 Mo7 O35 59.3(8)
Mo2 O27 Mo7 O35 -79.4(2)
Mo1 O27 Mo7 O31 -14.23(19)
Mo3 O27 Mo7 O31 -133.9(8)
Mo2 O27 Mo7 O31 87.4(2)
Mo1 O27 Mo7 O34 -106.5(2)
Mo3 O27 Mo7 O34 133.9(8)
Mo2 O27 Mo7 O34 -4.89(18)
Mo3 O27 Mo7 Mo1 -119.6(9)
Mo2 O27 Mo7 Mo1 101.6(2)
Mo2 O34 Mo7 O32 53.9(8)
Mo6 O34 Mo7 O32 -57.9(8)
Mo2 O34 Mo7 O33 -161.3(3)
Mo6 O34 Mo7 O33 86.9(2)
Mo2 O34 Mo7 O35 97.5(3)
Mo6 O34 Mo7 O35 -14.32(17)
Mo2 O34 Mo7 O31 -67.2(2)
Mo6 O34 Mo7 O31 -178.99(19)
Mo2 O34 Mo7 O27 6.2(2)
Mo6 O34 Mo7 O27 -105.6(2)
Mo2 O34 Mo7 Mo1 -33.4(2)
Mo6 O34 Mo7 Mo1 -145.18(12)
O25 Mo1 Mo7 O32 9.9(3)
O26 Mo1 Mo7 O32 128.6(3)
O30 Mo1 Mo7 O32 -92.9(3)
O31 Mo1 Mo7 O32 109.0(3)
O27 Mo1 Mo7 O32 -96.1(3)
O28 Mo1 Mo7 O32 -166.8(2)
Mo3 Mo1 Mo7 O32 -83.62(18)
O25 Mo1 Mo7 O33 -100.3(3)
O26 Mo1 Mo7 O33 18.4(4)
O30 Mo1 Mo7 O33 156.9(3)
O31 Mo1 Mo7 O33 -1.2(3)
O27 Mo1 Mo7 O33 153.8(3)
O28 Mo1 Mo7 O33 83.0(2)
Mo3 Mo1 Mo7 O33 166.2(2)
O25 Mo1 Mo7 O35 104.7(3)
O26 Mo1 Mo7 O35 -136.7(3)
O30 Mo1 Mo7 O35 1.8(3)
O31 Mo1 Mo7 O35 -156.3(3)
O27 Mo1 Mo7 O35 -1.3(3)
O28 Mo1 Mo7 O35 -72.1(2)
Mo3 Mo1 Mo7 O35 11.13(18)
O25 Mo1 Mo7 O31 -99.1(3)
O26 Mo1 Mo7 O31 19.6(4)
O30 Mo1 Mo7 O31 158.1(4)
O27 Mo1 Mo7 O31 155.0(3)
O28 Mo1 Mo7 O31 84.2(3)
Mo3 Mo1 Mo7 O31 167.4(3)
O25 Mo1 Mo7 O27 106.0(3)
O26 Mo1 Mo7 O27 -135.4(4)
O30 Mo1 Mo7 O27 3.1(3)
O31 Mo1 Mo7 O27 -155.0(3)
O28 Mo1 Mo7 O27 -70.8(2)
Mo3 Mo1 Mo7 O27 12.4(2)
O25 Mo1 Mo7 O34 173.1(2)
O26 Mo1 Mo7 O34 -68.2(3)
O30 Mo1 Mo7 O34 70.3(2)
O31 Mo1 Mo7 O34 -87.8(3)
O27 Mo1 Mo7 O34 67.2(2)
O28 Mo1 Mo7 O34 -3.58(17)
Mo3 Mo1 Mo7 O34 79.60(12)
Mo13 O11 Mo8 O13 -82.7(3)
Mo13 O11 Mo8 O12 167.8(3)
Mo13 O11 Mo8 O15 37.5(5)
Mo13 O11 Mo8 O1 20.2(2)
Mo13 O11 Mo8 O2 92.3(3)
Mo13 O11 Mo8 Mo12 15.7(3)
Mo12 O15 Mo8 O13 83.9(3)
Mo12 O15 Mo8 O12 -167.2(3)
Mo12 O15 Mo8 O11 -36.4(5)
Mo12 O15 Mo8 O1 -19.1(2)
Mo12 O15 Mo8 O2 -91.3(2)
Mo12 O15 Mo8 Mo13 -13.7(3)
Mo12 O1 Mo8 O13 -78.8(3)
Mo13 O1 Mo8 O13 78.0(3)
Mo9 O1 Mo8 O13 180.0(2)
Mo12 O1 Mo8 O12 98.8(4)
Mo13 O1 Mo8 O12 -104.4(4)
Mo9 O1 Mo8 O12 -2.4(5)
Mo12 O1 Mo8 O11 -173.9(3)
Mo13 O1 Mo8 O11 -17.0(2)
Mo9 O1 Mo8 O11 84.9(2)
Mo12 O1 Mo8 O15 16.0(2)
Mo13 O1 Mo8 O15 172.8(3)
Mo9 O1 Mo8 O15 -85.2(2)
Mo12 O1 Mo8 O2 100.8(2)
Mo13 O1 Mo8 O2 -102.3(2)
Mo9 O1 Mo8 O2 -0.36(15)
Mo12 O1 Mo8 Mo13 -156.8(3)
Mo9 O1 Mo8 Mo13 102.0(2)
Mo13 O1 Mo8 Mo12 156.8(3)
Mo9 O1 Mo8 Mo12 -101.2(2)
Mo9 O2 Mo8 O12 179.4(3)
Mo9 O2 Mo8 O11 -75.8(2)
Mo9 O2 Mo8 O15 76.8(2)
Mo9 O2 Mo8 O1 0.5(2)
Mo9 O2 Mo8 Mo13 -40.89(19)
Mo9 O2 Mo8 Mo12 42.15(19)
Mo8 O2 Mo9 O4 179.51(19)
Mo8 O2 Mo9 O5 75.7(2)
Mo8 O2 Mo9 O7 -76.6(2)
Mo8 O2 Mo9 O1 -0.44(18)
Mo11 O4 Mo9 O2 179.0(2)
Mo11 O4 Mo9 O5 -76.6(2)
Mo11 O4 Mo9 O7 74.8(2)
Mo11 O4 Mo9 O3 -0.60(17)
Mo14 O5 Mo9 O2 -179.4(3)
Mo13 O5 Mo9 O2 -76.9(3)
Mo14 O5 Mo9 O4 72.2(3)
Mo13 O5 Mo9 O4 174.7(2)
Mo14 O5 Mo9 O7 -52.4(5)
Mo13 O5 Mo9 O7 50.1(5)
Mo14 O5 Mo9 O1 -98.2(3)
Mo13 O5 Mo9 O1 4.3(2)
Mo14 O5 Mo9 O3 -6.5(2)
Mo13 O5 Mo9 O3 96.1(2)
Mo10 O7 Mo9 O2 178.1(3)
Mo12 O7 Mo9 O2 76.1(3)
Mo10 O7 Mo9 O4 -73.6(3)
Mo12 O7 Mo9 O4 -175.5(2)
Mo10 O7 Mo9 O5 51.0(5)
Mo12 O7 Mo9 O5 -51.0(5)
Mo10 O7 Mo9 O1 96.8(2)
Mo12 O7 Mo9 O1 -5.2(2)
Mo10 O7 Mo9 O3 4.9(2)
Mo12 O7 Mo9 O3 -97.1(2)
Mo12 O1 Mo9 O2 -97.2(3)
Mo8 O1 Mo9 O2 0.5(2)
Mo13 O1 Mo9 O2 98.2(2)
Mo12 O1 Mo9 O5 160.2(3)
Mo8 O1 Mo9 O5 -102.1(2)
Mo13 O1 Mo9 O5 -4.3(2)
Mo12 O1 Mo9 O7 5.1(2)
Mo8 O1 Mo9 O7 102.8(2)
Mo13 O1 Mo9 O7 -159.5(3)
Mo12 O1 Mo9 O3 82.4(2)
Mo8 O1 Mo9 O3 -179.93(18)
Mo13 O1 Mo9 O3 -82.2(2)
Mo11 O3 Mo9 O4 0.67(19)
Mo10 O3 Mo9 O4 97.9(2)
Mo14 O3 Mo9 O4 -96.4(2)
Mo11 O3 Mo9 O5 103.0(2)
Mo10 O3 Mo9 O5 -159.8(3)
Mo14 O3 Mo9 O5 5.97(19)
Mo11 O3 Mo9 O7 -102.0(2)
Mo10 O3 Mo9 O7 -4.8(2)
Mo14 O3 Mo9 O7 161.0(2)
Mo11 O3 Mo9 O1 -179.45(17)
Mo10 O3 Mo9 O1 -82.2(2)
Mo14 O3 Mo9 O1 83.5(2)
Mo11 O19 Mo10 O17 180.0(3)
Mo11 O19 Mo10 O18 73.9(3)
Mo11 O19 Mo10 O6 -58.7(6)
Mo11 O19 Mo10 O3 -18.5(2)
Mo11 O19 Mo10 O7 -92.1(3)
Mo12 O6 Mo10 O17 66.5(3)
Mo12 O6 Mo10 O18 173.1(3)
Mo12 O6 Mo10 O19 -53.3(6)
Mo12 O6 Mo10 O3 -91.4(3)
Mo12 O6 Mo10 O7 -18.5(2)
Mo12 O6 Mo10 Mo11 -91.6(2)
Mo11 O3 Mo10 O17 68.5(6)
Mo14 O3 Mo10 O17 -169.9(7)
Mo9 O3 Mo10 O17 -33.2(7)
Mo11 O3 Mo10 O18 -85.1(2)
Mo14 O3 Mo10 O18 36.5(9)
Mo9 O3 Mo10 O18 173.2(2)
Mo11 O3 Mo10 O19 15.6(2)
Mo14 O3 Mo10 O19 137.1(9)
Mo9 O3 Mo10 O19 -86.1(2)
Mo11 O3 Mo10 O6 -179.8(2)
Mo14 O3 Mo10 O6 -58.2(9)
Mo9 O3 Mo10 O6 78.5(2)
Mo11 O3 Mo10 O7 105.8(2)
Mo14 O3 Mo10 O7 -132.6(9)
Mo9 O3 Mo10 O7 4.11(17)
Mo14 O3 Mo10 Mo11 121.6(10)
Mo9 O3 Mo10 Mo11 -101.7(2)
Mo9 O7 Mo10 O17 160.8(3)
Mo12 O7 Mo10 O17 -86.6(2)
Mo9 O7 Mo10 O18 -49.7(9)
Mo12 O7 Mo10 O18 62.9(8)
Mo9 O7 Mo10 O19 68.7(2)
Mo12 O7 Mo10 O19 -178.76(19)
Mo9 O7 Mo10 O6 -97.8(2)
Mo12 O7 Mo10 O6 14.81(17)
Mo9 O7 Mo10 O3 -5.2(2)
Mo12 O7 Mo10 O3 107.3(2)
Mo9 O7 Mo10 Mo11 34.54(19)
Mo12 O7 Mo10 Mo11 147.11(13)
Mo10 O19 Mo11 O23 -84.5(3)
Mo10 O19 Mo11 O20 167.5(3)
Mo10 O19 Mo11 O22 43.0(6)
Mo10 O19 Mo11 O3 18.8(2)
Mo10 O19 Mo11 O4 91.1(3)
Mo14 O22 Mo11 O23 85.5(3)
Mo14 O22 Mo11 O20 -167.2(3)
Mo14 O22 Mo11 O19 -42.2(5)
Mo14 O22 Mo11 O3 -18.0(2)
Mo14 O22 Mo11 O4 -90.6(2)
Mo14 O22 Mo11 Mo10 -15.7(3)
Mo10 O3 Mo11 O23 80.9(2)
Mo14 O3 Mo11 O23 -81.3(2)
Mo9 O3 Mo11 O23 -179.19(16)
Mo10 O3 Mo11 O20 -101.4(4)
Mo14 O3 Mo11 O20 96.4(4)
Mo9 O3 Mo11 O20 -1.5(5)
Mo10 O3 Mo11 O19 -15.8(2)
Mo14 O3 Mo11 O19 -178.0(3)
Mo9 O3 Mo11 O19 84.1(2)
Mo10 O3 Mo11 O22 177.1(3)
Mo14 O3 Mo11 O22 14.87(19)
Mo9 O3 Mo11 O22 -83.0(2)
Mo10 O3 Mo11 O4 -100.4(2)
Mo14 O3 Mo11 O4 97.4(2)
Mo9 O3 Mo11 O4 -0.50(14)
Mo14 O3 Mo11 Mo10 -162.2(3)
Mo9 O3 Mo11 Mo10 99.9(2)
Mo9 O4 Mo11 O20 -179.8(3)
Mo9 O4 Mo11 O19 -77.2(2)
Mo9 O4 Mo11 O22 79.4(2)
Mo9 O4 Mo11 O3 0.67(19)
Mo9 O4 Mo11 Mo10 -41.84(18)
O17 Mo10 Mo11 O23 100.2(3)
O18 Mo10 Mo11 O23 -9.6(2)
O19 Mo10 Mo11 O23 100.3(3)
O6 Mo10 Mo11 O23 -106.7(3)
O3 Mo10 Mo11 O23 -107.0(3)
O7 Mo10 Mo11 O23 -174.1(2)
O17 Mo10 Mo11 O20 -17.3(4)
O18 Mo10 Mo11 O20 -127.1(3)
O19 Mo10 Mo11 O20 -17.2(4)
O6 Mo10 Mo11 O20 135.8(3)
O3 Mo10 Mo11 O20 135.5(4)
O7 Mo10 Mo11 O20 68.4(3)
O17 Mo10 Mo11 O19 0.0(4)
O18 Mo10 Mo11 O19 -109.9(3)
O6 Mo10 Mo11 O19 153.0(3)
O3 Mo10 Mo11 O19 152.7(4)
O7 Mo10 Mo11 O19 85.6(3)
O17 Mo10 Mo11 O22 -156.0(3)
O18 Mo10 Mo11 O22 94.2(2)
O19 Mo10 Mo11 O22 -155.9(3)
O6 Mo10 Mo11 O22 -2.9(2)
O3 Mo10 Mo11 O22 -3.2(3)
O7 Mo10 Mo11 O22 -70.3(2)
O17 Mo10 Mo11 O3 -152.8(3)
O18 Mo10 Mo11 O3 97.4(3)
O19 Mo10 Mo11 O3 -152.7(4)
O6 Mo10 Mo11 O3 0.3(3)
O7 Mo10 Mo11 O3 -67.1(2)
O17 Mo10 Mo11 O4 -83.5(2)
O18 Mo10 Mo11 O4 166.6(2)
O19 Mo10 Mo11 O4 -83.5(3)
O6 Mo10 Mo11 O4 69.5(2)
O3 Mo10 Mo11 O4 69.3(2)
O7 Mo10 Mo11 O4 2.17(17)
Mo10 O6 Mo12 O16 -68.6(3)
Mo10 O6 Mo12 O14 -173.9(3)
Mo10 O6 Mo12 O15 51.7(6)
Mo10 O6 Mo12 O1 90.7(3)
Mo10 O6 Mo12 O7 18.4(2)
Mo10 O6 Mo12 Mo8 90.8(2)
Mo8 O15 Mo12 O16 -178.5(3)
Mo8 O15 Mo12 O14 -73.6(3)
Mo8 O15 Mo12 O6 60.2(6)
Mo8 O15 Mo12 O1 19.2(2)
Mo8 O15 Mo12 O7 92.3(2)
Mo8 O1 Mo12 O16 -70.6(7)
Mo13 O1 Mo12 O16 173.8(6)
Mo9 O1 Mo12 O16 30.8(7)
Mo8 O1 Mo12 O14 83.7(2)
Mo13 O1 Mo12 O14 -31.9(7)
Mo9 O1 Mo12 O14 -174.9(2)
Mo8 O1 Mo12 O6 179.9(2)
Mo13 O1 Mo12 O6 64.3(7)
Mo9 O1 Mo12 O6 -78.7(2)
Mo8 O1 Mo12 O15 -15.73(19)
Mo13 O1 Mo12 O15 -131.3(8)
Mo9 O1 Mo12 O15 85.7(2)
Mo8 O1 Mo12 O7 -105.8(2)
Mo13 O1 Mo12 O7 138.6(8)
Mo9 O1 Mo12 O7 -4.41(19)
Mo13 O1 Mo12 Mo8 -115.6(8)
Mo9 O1 Mo12 Mo8 101.4(3)
Mo9 O7 Mo12 O16 -162.2(3)
Mo10 O7 Mo12 O16 84.4(2)
Mo9 O7 Mo12 O14 44.4(9)
Mo10 O7 Mo12 O14 -69.0(8)
Mo9 O7 Mo12 O6 98.5(2)
Mo10 O7 Mo12 O6 -14.93(17)
Mo9 O7 Mo12 O15 -68.5(2)
Mo10 O7 Mo12 O15 178.12(19)
Mo9 O7 Mo12 O1 5.5(2)
Mo10 O7 Mo12 O1 -107.9(2)
Mo9 O7 Mo12 Mo8 -34.81(19)
Mo10 O7 Mo12 Mo8 -148.22(14)
O13 Mo8 Mo12 O16 -97.9(3)
O12 Mo8 Mo12 O16 19.3(4)
O11 Mo8 Mo12 O16 160.5(3)
O15 Mo8 Mo12 O16 1.9(3)
O1 Mo8 Mo12 O16 154.0(3)
O2 Mo8 Mo12 O16 85.1(2)
Mo13 Mo8 Mo12 O16 169.4(2)
O13 Mo8 Mo12 O14 9.7(3)
O12 Mo8 Mo12 O14 126.9(3)
O11 Mo8 Mo12 O14 -91.9(3)
O15 Mo8 Mo12 O14 109.5(3)
O1 Mo8 Mo12 O14 -98.4(3)
O2 Mo8 Mo12 O14 -167.3(2)
Mo13 Mo8 Mo12 O14 -82.96(18)
O13 Mo8 Mo12 O6 108.0(3)
O12 Mo8 Mo12 O6 -134.8(3)
O11 Mo8 Mo12 O6 6.4(3)
O15 Mo8 Mo12 O6 -152.2(3)
O1 Mo8 Mo12 O6 -0.1(3)
O2 Mo8 Mo12 O6 -69.0(2)
Mo13 Mo8 Mo12 O6 15.33(18)
O13 Mo8 Mo12 O15 -99.8(3)
O12 Mo8 Mo12 O15 17.4(4)
O11 Mo8 Mo12 O15 158.6(3)
O1 Mo8 Mo12 O15 152.1(3)
O2 Mo8 Mo12 O15 83.2(3)
Mo13 Mo8 Mo12 O15 167.5(3)
O13 Mo8 Mo12 O1 108.1(3)
O12 Mo8 Mo12 O1 -134.7(4)
O11 Mo8 Mo12 O1 6.6(3)
O15 Mo8 Mo12 O1 -152.1(3)
O2 Mo8 Mo12 O1 -68.9(3)
Mo13 Mo8 Mo12 O1 15.5(2)
O13 Mo8 Mo12 O7 174.8(2)
O12 Mo8 Mo12 O7 -67.9(3)
O11 Mo8 Mo12 O7 73.3(2)
O15 Mo8 Mo12 O7 -85.4(3)
O1 Mo8 Mo12 O7 66.7(3)
O2 Mo8 Mo12 O7 -2.14(17)
Mo13 Mo8 Mo12 O7 82.19(12)
Mo14 O8 Mo13 O9 176.9(3)
Mo14 O8 Mo13 O10 71.3(3)
Mo14 O8 Mo13 O11 -45.6(6)
Mo14 O8 Mo13 O1 -89.9(3)
Mo14 O8 Mo13 O5 -18.5(2)
Mo14 O8 Mo13 Mo8 -87.9(3)
Mo8 O11 Mo13 O9 69.8(3)
Mo8 O11 Mo13 O10 174.6(3)
Mo8 O11 Mo13 O8 -67.4(5)
Mo8 O11 Mo13 O1 -20.3(2)
Mo8 O11 Mo13 O5 -93.3(3)
Mo12 O1 Mo13 O9 31.7(7)
Mo8 O1 Mo13 O9 -83.9(2)
Mo9 O1 Mo13 O9 174.6(3)
Mo12 O1 Mo13 O10 -179.7(6)
Mo8 O1 Mo13 O10 64.7(7)
Mo9 O1 Mo13 O10 -36.8(8)
Mo12 O1 Mo13 O8 -66.7(7)
Mo8 O1 Mo13 O8 177.7(2)
Mo9 O1 Mo13 O8 76.2(2)
Mo12 O1 Mo13 O11 132.2(8)
Mo8 O1 Mo13 O11 16.6(2)
Mo9 O1 Mo13 O11 -84.9(2)
Mo12 O1 Mo13 O5 -139.2(8)
Mo8 O1 Mo13 O5 105.2(2)
Mo9 O1 Mo13 O5 3.70(18)
Mo12 O1 Mo13 Mo8 115.6(8)
Mo9 O1 Mo13 Mo8 -101.5(3)
Mo9 O5 Mo13 O9 -36.7(8)
Mo14 O5 Mo13 O9 77.3(8)
Mo9 O5 Mo13 O10 162.5(3)
Mo14 O5 Mo13 O10 -83.5(2)
Mo9 O5 Mo13 O8 -98.9(3)
Mo14 O5 Mo13 O8 15.17(18)
Mo9 O5 Mo13 O11 69.4(2)
Mo14 O5 Mo13 O11 -176.5(2)
Mo9 O5 Mo13 O1 -4.6(2)
Mo14 O5 Mo13 O1 109.4(2)
Mo9 O5 Mo13 Mo8 35.90(19)
Mo14 O5 Mo13 Mo8 149.94(14)
O13 Mo8 Mo13 O9 -11.9(3)
O12 Mo8 Mo13 O9 -130.1(3)
O11 Mo8 Mo13 O9 -112.9(3)
O15 Mo8 Mo13 O9 89.1(3)
O1 Mo8 Mo13 O9 96.8(3)
O2 Mo8 Mo13 O9 164.5(2)
Mo12 Mo8 Mo13 O9 81.30(18)
O13 Mo8 Mo13 O10 94.2(3)
O12 Mo8 Mo13 O10 -24.0(4)
O11 Mo8 Mo13 O10 -6.8(3)
O15 Mo8 Mo13 O10 -164.8(3)
O1 Mo8 Mo13 O10 -157.2(3)
O2 Mo8 Mo13 O10 -89.4(3)
Mo12 Mo8 Mo13 O10 -172.6(2)
O13 Mo8 Mo13 O8 -111.8(3)
O12 Mo8 Mo13 O8 130.1(3)
O11 Mo8 Mo13 O8 147.3(3)
O15 Mo8 Mo13 O8 -10.8(3)
O1 Mo8 Mo13 O8 -3.1(3)
O2 Mo8 Mo13 O8 64.7(2)
Mo12 Mo8 Mo13 O8 -18.52(19)
O13 Mo8 Mo13 O11 100.9(3)
O12 Mo8 Mo13 O11 -17.2(4)
O15 Mo8 Mo13 O11 -158.1(3)
O1 Mo8 Mo13 O11 -150.4(4)
O2 Mo8 Mo13 O11 -82.6(3)
Mo12 Mo8 Mo13 O11 -165.8(3)
O13 Mo8 Mo13 O1 -108.7(3)
O12 Mo8 Mo13 O1 133.1(4)
O11 Mo8 Mo13 O1 150.4(4)
O15 Mo8 Mo13 O1 -7.7(3)
O2 Mo8 Mo13 O1 67.8(3)
Mo12 Mo8 Mo13 O1 -15.5(2)
O13 Mo8 Mo13 O5 -175.4(2)
O12 Mo8 Mo13 O5 66.4(3)
O11 Mo8 Mo13 O5 83.6(3)
O15 Mo8 Mo13 O5 -74.4(2)
O1 Mo8 Mo13 O5 -66.8(3)
O2 Mo8 Mo13 O5 1.00(17)
Mo12 Mo8 Mo13 O5 -82.21(12)
Mo13 O8 Mo14 O24 -69.8(3)
Mo13 O8 Mo14 O21 -175.3(3)
Mo13 O8 Mo14 O22 59.4(6)
Mo13 O8 Mo14 O5 19.1(2)
Mo13 O8 Mo14 O3 93.1(3)
Mo11 O22 Mo14 O24 -177.3(3)
Mo11 O22 Mo14 O21 -71.0(3)
Mo11 O22 Mo14 O8 52.8(6)
Mo11 O22 Mo14 O5 91.3(2)
Mo11 O22 Mo14 O3 17.5(2)
Mo9 O5 Mo14 O24 -162.2(3)
Mo13 O5 Mo14 O24 85.1(2)
Mo9 O5 Mo14 O21 49.5(7)
Mo13 O5 Mo14 O21 -63.2(7)
Mo9 O5 Mo14 O8 97.9(3)
Mo13 O5 Mo14 O8 -14.76(17)
Mo9 O5 Mo14 O22 -66.7(2)
Mo13 O5 Mo14 O22 -179.42(19)
Mo9 O5 Mo14 O3 6.8(2)
Mo13 O5 Mo14 O3 -105.9(2)
Mo11 O3 Mo14 O24 -69.2(8)
Mo10 O3 Mo14 O24 169.3(7)
Mo9 O3 Mo14 O24 32.3(8)
Mo11 O3 Mo14 O21 86.3(2)
Mo10 O3 Mo14 O21 -35.2(9)
Mo9 O3 Mo14 O21 -172.2(2)
Mo11 O3 Mo14 O8 178.8(2)
Mo10 O3 Mo14 O8 57.2(9)
Mo9 O3 Mo14 O8 -79.8(2)
Mo11 O3 Mo14 O22 -14.91(19)
Mo10 O3 Mo14 O22 -136.5(9)
Mo9 O3 Mo14 O22 86.6(2)
Mo11 O3 Mo14 O5 -106.7(2)
Mo10 O3 Mo14 O5 131.7(9)
Mo9 O3 Mo14 O5 -5.25(17)

loop_
_cod_changelog_entry_id
_cod_changelog_entry_author
_cod_changelog_entry_date
_cod_changelog_entry_text
1 'Vaitkus, Antanas' 2022-06-28T18:55:00+03:00
;
 Removed the '_chemical_name_systematic' data item that had an incorrect value.
;
